data_4001696
loop_
_publ_author_name
'Liu, Wenjun'
'Huang, Weijie'
'Chen, Chun-Hsing'
'Pink, Maren'
'Lee, Dongwhan'

_publ_section_title
;
 Charge Injection and Transport in Metal-Containing Conducting Polymers:
 Spectroelectrochemical Mapping of Redox Activities
;
_journal_issue 18
_journal_name_full 'Chemistry of Materials'
_journal_page_first 3650
_journal_paper_doi 10.1021/cm302361p
_journal_volume 24
_journal_year 2012
_chemical_formula_moiety 'C58.50 H41 B2 Cl1 Co1 N6 O6 S4'
_chemical_formula_sum 'C58.5 H41 B2 Cl Co N6 O6 S4'
_chemical_formula_weight 1168.28
_space_group_IT_number 2
_symmetry_cell_setting triclinic
_symmetry_space_group_name_Hall '-P 1'
_symmetry_space_group_name_H-M 'P -1'
_atom_sites_solution_hydrogens geom
_atom_sites_solution_primary direct
_audit_creation_date 10-09-02
_audit_creation_method CRYSTALS_ver_14.06
_cell_angle_alpha 116.461(2)
_cell_angle_beta 94.512(2)
_cell_angle_gamma 99.807(2)
_cell_formula_units_Z 4
_cell_length_a 13.7022(14)
_cell_length_b 20.271(2)
_cell_length_c 22.131(2)
_cell_measurement_reflns_used 9243
_cell_measurement_temperature 150
_cell_measurement_theta_max 27
_cell_measurement_theta_min 2
_cell_volume 5338.8(9)
_computing_cell_refinement 'Apex2 (Bruker AXS, 2006)'
_computing_data_collection 'Apex2 (Bruker AXS, 2006)'
_computing_data_reduction 'Apex2 (Bruker AXS, 2006)'
_computing_molecular_graphics 'CAMERON (Watkin et al., 1996)'
_computing_publication_material 'CRYSTALS (Betteridge et al., 2003)'
_computing_structure_refinement 'CRYSTALS (Betteridge et al., 2003)'
_computing_structure_solution 'SIR92 (Altomare et al., 1994)'
_diffrn_ambient_temperature 150
_diffrn_measured_fraction_theta_full 0.990
_diffrn_measured_fraction_theta_max 0.981
_diffrn_measurement_device Area
_diffrn_measurement_device_type 'Bruker Kappa Apex2'
_diffrn_measurement_method '\f & \w scans'
_diffrn_radiation_monochromator graphite
_diffrn_radiation_type 'Mo K\a'
_diffrn_radiation_wavelength 0.71073
_diffrn_reflns_av_R_equivalents 0.097
_diffrn_reflns_limit_h_max 17
_diffrn_reflns_limit_h_min -19
_diffrn_reflns_limit_k_max 28
_diffrn_reflns_limit_k_min -28
_diffrn_reflns_limit_l_max 31
_diffrn_reflns_limit_l_min -31
_diffrn_reflns_number 117237
_diffrn_reflns_theta_full 25.006
_diffrn_reflns_theta_max 30.128
_diffrn_reflns_theta_min 1.044
_diffrn_standards_number 0
_exptl_absorpt_coefficient_mu 0.587
_exptl_absorpt_correction_T_max 0.90
_exptl_absorpt_correction_T_min 0.90
_exptl_absorpt_correction_type numerical
_exptl_absorpt_process_details
; 
 Analytical Absorption (De Meulenaer & Tompa, 1965) 
;
_exptl_crystal_colour red
_exptl_crystal_density_diffrn 1.453
_exptl_crystal_density_method 'not measured'
_exptl_crystal_description prism
_exptl_crystal_F_000 2400
_exptl_crystal_size_max 0.238
_exptl_crystal_size_mid 0.183
_exptl_crystal_size_min 0.176
_refine_diff_density_max 2.26
_refine_diff_density_min -1.78
_refine_ls_extinction_method None
_refine_ls_goodness_of_fit_ref 0.9525
_refine_ls_hydrogen_treatment none
_refine_ls_matrix_type full
_refine_ls_number_parameters 1418
_refine_ls_number_reflns 30930
_refine_ls_number_restraints 8
_refine_ls_R_factor_all 0.1526
_refine_ls_R_factor_gt 0.0637
_refine_ls_shift/su_max 0.0305145
_refine_ls_shift/su_mean 0.0005930
_refine_ls_structure_factor_coef Fsqd
_refine_ls_weighting_details
;
 Method= Modified Sheldrick 
 w=1/[\s^2^(F^2^) + ( 0.12P)^2^ +18.96P] 
 ,where P=(max(Fo^2^,0) + 2Fc^2^)/3 
;
_refine_ls_weighting_scheme calc
_refine_ls_wR_factor_all 0.2793
_refine_ls_wR_factor_gt 0.1613
_refine_ls_wR_factor_ref 0.2793
_reflns_limit_h_max 19
_reflns_limit_h_min -19
_reflns_limit_k_max 25
_reflns_limit_k_min -28
_reflns_limit_l_max 31
_reflns_limit_l_min 0
_reflns_number_gt 12640
_reflns_number_total 30930
_reflns_threshold_expression I>2.0\s(I)
_oxford_diffrn_Wilson_B_factor 1.90
_oxford_diffrn_Wilson_scale 662.18
_oxford_refine_ls_r_factor_ref 0.1526
_oxford_refine_ls_scale 0.040759(6)
_oxford_reflns_number_all 30930
_oxford_reflns_threshold_expression_ref I>-10.0\s(I)
_oxford_structure_analysis_title 'mo_10086_0m in P-1'
_cod_data_source_file cm302361p_si_002.cif
_cod_data_source_block 10086
_cod_depositor_comments
;
The following automatic conversions were performed:

'_symmetry_cell_setting' value 'Triclinic' changed to 'triclinic'
according to /home/saulius/struct/CIF-dictionaries/cif_core.dic
dictionary named 'cif_core.dic' version 2.4.2 from 2011-04-26.

Automatic conversion script
Id: cif_fix_values 1891 2012-01-12 08:04:46Z andrius 
;
_cod_original_cell_volume 5338.6(10)
_cod_original_sg_symbol_H-M 'P -1 '
_cod_original_formula_sum 'C58.50 H41 B2 Cl1 Co1 N6 O6 S4'
_cod_database_code 4001696

loop_
_symmetry_equiv_pos_as_xyz
x,y,z
-x,-y,-z

loop_
_atom_site_label
_atom_site_type_symbol
_atom_site_fract_x
_atom_site_fract_y
_atom_site_fract_z
_atom_site_U_iso_or_equiv
_atom_site_occupancy
_atom_site_adp_type
_atom_site_refinement_flags_posn
_atom_site_refinement_flags_occupancy
_atom_site_disorder_assembly
_atom_site_disorder_group
Co1 Co 0.22336(5) 0.44206(3) 0.67695(3) 0.0272 1.0000 Uani . . . .
Co101 Co -0.23212(5) 0.05158(4) 0.82293(3) 0.0275 1.0000 Uani . . . .
Cl1 Cl -0.41374(15) 0.19336(10) 0.69788(10) 0.0637 1.0000 Uani . . . .
Cl2 Cl -0.41087(16) 0.33673(11) 0.81554(11) 0.0709 1.0000 Uani . . . .
S1 S 0.38341(9) 0.55433(7) 0.50249(7) 0.0318 1.0000 Uani . . . .
S2 S 0.40456(13) 0.69933(9) 0.40780(9) 0.0502 1.0000 Uani . . . .
S3 S 0.16777(11) 0.35901(6) 0.89649(6) 0.0311 1.0000 Uani . . . .
S4 S 0.02927(11) 0.18418(8) 0.94547(8) 0.0394 1.0000 Uani . . . .
S101 S -0.18646(9) 0.13957(6) 0.60607(6) 0.0253 1.0000 Uani . . . .
S102 S -0.02965(10) 0.30309(9) 0.54977(8) 0.0395 1.0000 Uani . . . .
S103 S -0.38542(9) -0.05344(7) 1.01103(7) 0.0298 1.0000 Uani . . . .
S104 S -0.5040(2) -0.11062(17) 1.11224(13) 0.0338 0.623(6) Uani D P 1 1
S1041 S -0.3437(3) -0.1763(2) 1.12444(18) 0.0247(10) 0.377(6) Uiso D P 1 2
O1 O 0.3391(3) 0.56498(18) 0.65570(16) 0.0285 1.0000 Uani . . . .
O2 O 0.2738(2) 0.44238(17) 0.55339(16) 0.0262 1.0000 Uani . . . .
O3 O 0.1595(3) 0.52520(19) 0.60553(18) 0.0306 1.0000 Uani . . . .
O4 O 0.2890(2) 0.42225(18) 0.80018(16) 0.0270 1.0000 Uani . . . .
O5 O 0.1804(3) 0.31294(17) 0.69872(15) 0.0264 1.0000 Uani . . . .
O6 O 0.1107(2) 0.41727(17) 0.77605(16) 0.0239 1.0000 Uani . . . .
O101 O -0.1066(3) 0.08758(18) 0.73616(18) 0.0296 1.0000 Uani . . . .
O102 O -0.2842(3) 0.06869(19) 0.69686(17) 0.0327 1.0000 Uani . . . .
O103 O -0.1964(3) 0.18324(17) 0.80188(16) 0.0281 1.0000 Uani . . . .
O104 O -0.1924(3) -0.0443(2) 0.88295(18) 0.0331 1.0000 Uani . . . .
O105 O -0.3728(3) -0.06022(18) 0.84794(17) 0.0301 1.0000 Uani . . . .
O106 O -0.2787(2) 0.05283(17) 0.95022(15) 0.0251 1.0000 Uani . . . .
N1 N 0.3292(3) 0.5344(2) 0.69978(18) 0.0237 1.0000 Uani . . . .
N2 N 0.2538(3) 0.4008(2) 0.58698(19) 0.0242 1.0000 Uani . . . .
N3 N 0.1341(3) 0.4949(2) 0.6486(2) 0.0247 1.0000 Uani . . . .
N4 N 0.3148(3) 0.4608(2) 0.76413(19) 0.0230 1.0000 Uani . . . .
N5 N 0.1992(3) 0.3392(2) 0.65310(19) 0.0230 1.0000 Uani . . . .
N6 N 0.1195(3) 0.4525(2) 0.73545(18) 0.0214 1.0000 Uani . . . .
N101 N -0.1210(3) 0.0499(2) 0.77367(19) 0.0239 1.0000 Uani . . . .
N102 N -0.3143(3) 0.0318(2) 0.7332(2) 0.0259 1.0000 Uani . . . .
N103 N -0.2152(3) 0.15578(19) 0.84706(18) 0.0215 1.0000 Uani . . . .
N104 N -0.1613(3) -0.0119(2) 0.8431(2) 0.0276 1.0000 Uani . . . .
N105 N -0.3574(3) -0.0289(2) 0.8047(2) 0.0261 1.0000 Uani . . . .
N106 N -0.2561(3) 0.09502(19) 0.91649(19) 0.0205 1.0000 Uani . . . .
C1 C 0.4033(3) 0.5585(2) 0.7498(2) 0.0240 1.0000 Uani . . . .
C2 C 0.4984(3) 0.6137(3) 0.7609(2) 0.0256 1.0000 Uani . . . .
C3 C 0.5884(4) 0.5957(3) 0.7701(3) 0.0368 1.0000 Uani . . . .
C4 C 0.6781(4) 0.6446(3) 0.7797(3) 0.0460 1.0000 Uani . . . .
C5 C 0.6783(4) 0.7146(3) 0.7824(3) 0.0414 1.0000 Uani . . . .
C6 C 0.5874(4) 0.7332(3) 0.7735(3) 0.0377 1.0000 Uani . . . .
C7 C 0.4974(4) 0.6825(3) 0.7615(2) 0.0293 1.0000 Uani . . . .
C8 C 0.2399(3) 0.3270(2) 0.5513(2) 0.0218 1.0000 Uani . . . .
C9 C 0.2530(4) 0.2875(3) 0.4794(2) 0.0252 1.0000 Uani . . . .
C10 C 0.3355(4) 0.3144(3) 0.4566(3) 0.0289 1.0000 Uani . . . .
C11 C 0.3478(4) 0.2742(3) 0.3886(3) 0.0349 1.0000 Uani . . . .
C12 C 0.2794(4) 0.2076(3) 0.3437(3) 0.0379 1.0000 Uani . . . .
C13 C 0.1968(4) 0.1807(3) 0.3659(3) 0.0323 1.0000 Uani . . . .
C14 C 0.1831(4) 0.2205(3) 0.4327(2) 0.0266 1.0000 Uani . . . .
C15 C 0.0591(3) 0.5129(2) 0.6788(2) 0.0233 1.0000 Uani . . . .
C16 C -0.0049(4) 0.5604(3) 0.6680(2) 0.0260 1.0000 Uani . . . .
C17 C -0.0412(4) 0.5450(3) 0.6014(3) 0.0343 1.0000 Uani . . . .
C18 C -0.1013(4) 0.5890(3) 0.5907(3) 0.0403 1.0000 Uani . . . .
C19 C -0.1253(4) 0.6468(3) 0.6454(3) 0.0434 1.0000 Uani . . . .
C20 C -0.0888(4) 0.6624(3) 0.7121(3) 0.0399 1.0000 Uani . . . .
C21 C -0.0297(4) 0.6187(3) 0.7227(3) 0.0355 1.0000 Uani . . . .
C22 C 0.2818(3) 0.5604(3) 0.5443(2) 0.0251 1.0000 Uani . . . .
C23 C 0.2228(4) 0.5989(3) 0.5259(3) 0.0291 1.0000 Uani . . . .
C24 C 0.2600(4) 0.6252(3) 0.4807(3) 0.0300 1.0000 Uani . . . .
C25 C 0.3474(4) 0.6052(3) 0.4627(2) 0.0293 1.0000 Uani . . . .
C26 C 0.4087(4) 0.6218(3) 0.4188(3) 0.0315 1.0000 Uani . . . .
C27 C 0.4814(4) 0.5867(3) 0.3841(2) 0.0303 1.0000 Uani . . . .
C28 C 0.5253(4) 0.6208(4) 0.3490(3) 0.0440 1.0000 Uani . . . .
C29 C 0.4929(4) 0.6817(4) 0.3557(3) 0.0443 1.0000 Uani . . . .
C30 C 0.3888(3) 0.5203(2) 0.7934(2) 0.0224 1.0000 Uani . . . .
C31 C 0.4493(4) 0.5508(3) 0.8621(2) 0.0304 1.0000 Uani . . . .
C32 C 0.4896(4) 0.5031(3) 0.8808(3) 0.0382 1.0000 Uani . . . .
C33 C 0.5492(4) 0.5331(4) 0.9449(3) 0.0452 1.0000 Uani . . . .
C34 C 0.5677(4) 0.6099(4) 0.9893(3) 0.0487 1.0000 Uani . . . .
C35 C 0.5274(4) 0.6571(4) 0.9712(3) 0.0455 1.0000 Uani . . . .
C36 C 0.4687(4) 0.6271(3) 0.9070(3) 0.0359 1.0000 Uani . . . .
C37 C 0.2123(3) 0.2903(3) 0.5928(2) 0.0249 1.0000 Uani . . . .
C38 C 0.1967(3) 0.2081(2) 0.5707(2) 0.0238 1.0000 Uani . . . .
C39 C 0.2658(4) 0.1681(3) 0.5372(3) 0.0310 1.0000 Uani . . . .
C40 C 0.2461(4) 0.0902(3) 0.5138(3) 0.0389 1.0000 Uani . . . .
C41 C 0.1595(5) 0.0529(3) 0.5239(3) 0.0411 1.0000 Uani . . . .
C42 C 0.0929(5) 0.0926(3) 0.5584(3) 0.0388 1.0000 Uani . . . .
C43 C 0.1105(4) 0.1702(3) 0.5808(3) 0.0315 1.0000 Uani . . . .
C44 C 0.0458(3) 0.4823(2) 0.7273(2) 0.0223 1.0000 Uani . . . .
C45 C -0.0438(4) 0.4843(3) 0.7618(2) 0.0260 1.0000 Uani . . . .
C46 C -0.1394(4) 0.4632(3) 0.7240(3) 0.0368 1.0000 Uani . . . .
C47 C -0.2225(5) 0.4670(3) 0.7558(4) 0.0485 1.0000 Uani . . . .
C48 C -0.2097(5) 0.4931(4) 0.8257(4) 0.0537 1.0000 Uani . . . .
C49 C -0.1145(5) 0.5153(3) 0.8642(3) 0.0449 1.0000 Uani . . . .
C50 C -0.0312(4) 0.5094(3) 0.8319(3) 0.0361 1.0000 Uani . . . .
C51 C 0.1631(3) 0.3226(3) 0.8095(2) 0.0255 1.0000 Uani . . . .
C52 C 0.1318(5) 0.2457(3) 0.7803(3) 0.0397 1.0000 Uani . . . .
C53 C 0.1113(5) 0.2165(3) 0.8263(3) 0.0379 1.0000 Uani . . . .
C54 C 0.1267(3) 0.2712(3) 0.8923(3) 0.0261 1.0000 Uani . . . .
C55 C 0.1120(4) 0.2631(3) 0.9531(3) 0.0296 1.0000 Uani . . . .
C56 C 0.1528(5) 0.3109(3) 1.0200(3) 0.0409 1.0000 Uani . . . .
C57 C 0.1165(5) 0.2839(4) 1.0650(3) 0.0488 1.0000 Uani . . . .
C58 C 0.0503(5) 0.2163(3) 1.0321(3) 0.0446 1.0000 Uani . . . .
C101 C -0.0548(3) 0.0120(2) 0.7773(2) 0.0199 1.0000 Uani . . . .
C102 C 0.0310(3) 0.0032(2) 0.7409(2) 0.0242 1.0000 Uani . . . .
C103 C 0.1277(4) 0.0146(3) 0.7754(3) 0.0366 1.0000 Uani . . . .
C104 C 0.2060(4) 0.0015(3) 0.7393(4) 0.0502 1.0000 Uani . . . .
C105 C 0.1899(5) -0.0229(4) 0.6691(4) 0.0551 1.0000 Uani . . . .
C106 C 0.0953(5) -0.0343(4) 0.6349(3) 0.0470 1.0000 Uani . . . .
C107 C 0.0153(4) -0.0205(3) 0.6708(3) 0.0324 1.0000 Uani . . . .
C108 C -0.3995(3) -0.0172(2) 0.7087(2) 0.0216 1.0000 Uani . . . .
C109 C -0.4631(3) -0.0335(3) 0.6442(2) 0.0261 1.0000 Uani . . . .
C110 C -0.4458(5) -0.0844(3) 0.5808(3) 0.0437 1.0000 Uani . . . .
C111 C -0.5031(5) -0.0955(4) 0.5218(3) 0.0543 1.0000 Uani . . . .
C112 C -0.5744(5) -0.0558(4) 0.5237(3) 0.0568 1.0000 Uani . . . .
C113 C -0.5906(4) -0.0063(4) 0.5844(4) 0.0531 1.0000 Uani . . . .
C114 C -0.5365(4) 0.0052(4) 0.6457(3) 0.0405 1.0000 Uani . . . .
C115 C -0.2235(3) 0.2043(2) 0.9084(2) 0.0199 1.0000 Uani . . . .
C116 C -0.2095(4) 0.2861(2) 0.9322(2) 0.0239 1.0000 Uani . . . .
C117 C -0.1211(4) 0.3267(3) 0.9260(3) 0.0318 1.0000 Uani . . . .
C118 C -0.1059(5) 0.4045(3) 0.9522(3) 0.0459 1.0000 Uani . . . .
C119 C -0.1771(6) 0.4412(3) 0.9843(3) 0.0551 1.0000 Uani . . . .
C120 C -0.2645(5) 0.4020(3) 0.9906(3) 0.0449 1.0000 Uani . . . .
C121 C -0.2820(4) 0.3238(3) 0.9642(3) 0.0334 1.0000 Uani . . . .
C122 C -0.1582(3) 0.1736(2) 0.6936(2) 0.0220 1.0000 Uani . . . .
C123 C -0.1061(4) 0.2474(3) 0.7226(2) 0.0304 1.0000 Uani . . . .
C124 C -0.0904(4) 0.2763(3) 0.6756(3) 0.0323 1.0000 Uani . . . .
C125 C -0.1300(3) 0.2246(2) 0.6097(2) 0.0222 1.0000 Uani . . . .
C126 C -0.1236(4) 0.2328(3) 0.5479(2) 0.0256 1.0000 Uani . . . .
C127 C -0.1813(4) 0.1912(3) 0.4839(3) 0.0331 1.0000 Uani . . . .
C128 C -0.1473(5) 0.2159(3) 0.4369(3) 0.0440 1.0000 Uani . . . .
C129 C -0.0665(4) 0.2752(3) 0.4651(3) 0.0404 1.0000 Uani . . . .
C130 C -0.0787(3) -0.0231(2) 0.8210(2) 0.0207 1.0000 Uani . . . .
C131 C -0.0132(3) -0.0655(3) 0.8390(2) 0.0237 1.0000 Uani . . . .
C132 C 0.0304(4) -0.0364(3) 0.9064(3) 0.0330 1.0000 Uani . . . .
C133 C 0.0967(4) -0.0721(3) 0.9245(3) 0.0403 1.0000 Uani . . . .
C134 C 0.1181(4) -0.1370(3) 0.8744(3) 0.0369 1.0000 Uani . . . .
C135 C 0.0738(4) -0.1659(3) 0.8077(3) 0.0368 1.0000 Uani . . . .
C136 C 0.0068(4) -0.1312(3) 0.7889(3) 0.0315 1.0000 Uani . . . .
C137 C -0.4260(3) -0.0536(2) 0.7513(2) 0.0216 1.0000 Uani . . . .
C138 C -0.5196(3) -0.1118(3) 0.7343(2) 0.0258 1.0000 Uani . . . .
C139 C -0.5406(4) -0.1767(3) 0.6714(3) 0.0369 1.0000 Uani . . . .
C140 C -0.6253(5) -0.2329(3) 0.6563(3) 0.0518 1.0000 Uani . . . .
C141 C -0.6919(4) -0.2228(4) 0.7025(3) 0.0524 1.0000 Uani . . . .
C142 C -0.6717(4) -0.1576(4) 0.7635(3) 0.0491 1.0000 Uani . . . .
C143 C -0.5853(4) -0.1016(3) 0.7802(3) 0.0385 1.0000 Uani . . . .
C144 C -0.2474(3) 0.1675(2) 0.9507(2) 0.0207 1.0000 Uani . . . .
C145 C -0.2561(3) 0.2094(2) 1.0238(2) 0.0214 1.0000 Uani . . . .
C146 C -0.1854(4) 0.2760(3) 1.0673(2) 0.0263 1.0000 Uani . . . .
C147 C -0.1946(4) 0.3163(3) 1.1357(2) 0.0307 1.0000 Uani . . . .
C148 C -0.2734(4) 0.2907(3) 1.1610(3) 0.0332 1.0000 Uani . . . .
C149 C -0.3440(4) 0.2246(3) 1.1179(3) 0.0309 1.0000 Uani . . . .
C150 C -0.3351(3) 0.1837(3) 1.0494(2) 0.0245 1.0000 Uani . . . .
C151 C -0.3052(3) -0.0711(2) 0.9524(2) 0.0236 1.0000 Uani . . . .
C152 C -0.2568(4) -0.1234(3) 0.9541(3) 0.0374 1.0000 Uani . . . .
C153 C -0.2834(4) -0.1497(3) 1.0013(3) 0.0396 1.0000 Uani . . . .
C154 C -0.3528(4) -0.1164(3) 1.0367(2) 0.0279 1.0000 Uani . . . .
C155 C -0.3952(3) -0.1312(2) 1.0881(2) 0.0290 1.0000 Uani D . . .
C156 C -0.3673(6) -0.1680(5) 1.1250(4) 0.026(2) 0.623(6) Uiso D P 1 1
C157 C -0.4314(4) -0.1754(4) 1.1718(3) 0.0489 1.0000 Uani D . . .
C158 C -0.5048(5) -0.1471(4) 1.1670(3) 0.0549 1.0000 Uani D . . .
C200 C -0.3398(5) 0.2820(4) 0.7604(4) 0.0629 1.0000 Uani . . . .
C1561 C -0.4801(12) -0.1222(15) 1.1175(12) 0.068(10) 0.377(6) Uiso D P 1 2
B1 B 0.2622(4) 0.5223(3) 0.5918(3) 0.0246 1.0000 Uani . . . .
B2 B 0.1878(4) 0.3714(3) 0.7703(3) 0.0220 1.0000 Uani . . . .
B101 B -0.1876(4) 0.1260(3) 0.7326(2) 0.0191 1.0000 Uani . . . .
B102 B -0.2879(4) -0.0299(3) 0.9064(3) 0.0211 1.0000 Uani . . . .
H31 H 0.5890 0.5489 0.7700 0.0443 1.0000 Uiso R . . .
H41 H 0.7398 0.6306 0.7845 0.0553 1.0000 Uiso R . . .
H51 H 0.7400 0.7491 0.7901 0.0499 1.0000 Uiso R . . .
H61 H 0.5868 0.7810 0.7758 0.0454 1.0000 Uiso R . . .
H71 H 0.4353 0.6946 0.7535 0.0351 1.0000 Uiso R . . .
H101 H 0.3830 0.3598 0.4873 0.0347 1.0000 Uiso R . . .
H111 H 0.4036 0.2927 0.3731 0.0418 1.0000 Uiso R . . .
H121 H 0.2888 0.1803 0.2977 0.0456 1.0000 Uiso R . . .
H131 H 0.1499 0.1350 0.3351 0.0387 1.0000 Uiso R . . .
H141 H 0.1259 0.2024 0.4474 0.0321 1.0000 Uiso R . . .
H171 H -0.0249 0.5046 0.5635 0.0411 1.0000 Uiso R . . .
H181 H -0.1258 0.5788 0.5454 0.0483 1.0000 Uiso R . . .
H191 H -0.1669 0.6763 0.6378 0.0522 1.0000 Uiso R . . .
H201 H -0.1046 0.7030 0.7500 0.0479 1.0000 Uiso R . . .
H211 H -0.0058 0.6288 0.7681 0.0424 1.0000 Uiso R . . .
H231 H 0.1616 0.6073 0.5422 0.0349 1.0000 Uiso R . . .
H241 H 0.2275 0.6537 0.4647 0.0359 1.0000 Uiso R . . .
H271 H 0.4984 0.5436 0.3851 0.0365 1.0000 Uiso R . . .
H281 H 0.5747 0.6027 0.3220 0.0520 1.0000 Uiso R . . .
H291 H 0.5161 0.7115 0.3344 0.0534 1.0000 Uiso R . . .
H321 H 0.4767 0.4505 0.8502 0.0460 1.0000 Uiso R . . .
H331 H 0.5771 0.5009 0.9584 0.0544 1.0000 Uiso R . . .
H341 H 0.6091 0.6300 1.0328 0.0584 1.0000 Uiso R . . .
H351 H 0.5394 0.7097 1.0021 0.0547 1.0000 Uiso R . . .
H361 H 0.4413 0.6596 0.8937 0.0430 1.0000 Uiso R . . .
H391 H 0.3255 0.1936 0.5305 0.0373 1.0000 Uiso R . . .
H401 H 0.2925 0.0623 0.4906 0.0466 1.0000 Uiso R . . .
H411 H 0.1461 -0.0004 0.5068 0.0495 1.0000 Uiso R . . .
H421 H 0.0349 0.0673 0.5669 0.0466 1.0000 Uiso R . . .
H431 H 0.0632 0.1975 0.6034 0.0378 1.0000 Uiso R . . .
H461 H -0.1479 0.4460 0.6759 0.0444 1.0000 Uiso R . . .
H471 H -0.2882 0.4517 0.7297 0.0583 1.0000 Uiso R . . .
H481 H -0.2668 0.4961 0.8476 0.0648 1.0000 Uiso R . . .
H491 H -0.1061 0.5343 0.9125 0.0540 1.0000 Uiso R . . .
H501 H 0.0342 0.5225 0.8577 0.0435 1.0000 Uiso R . . .
H521 H 0.1242 0.2140 0.7323 0.0477 1.0000 Uiso R . . .
H531 H 0.0892 0.1640 0.8124 0.0457 1.0000 Uiso R . . .
H561 H 0.2006 0.3573 1.0351 0.0490 1.0000 Uiso R . . .
H571 H 0.1367 0.3108 1.1134 0.0584 1.0000 Uiso R . . .
H581 H 0.0193 0.1897 1.0543 0.0534 1.0000 Uiso R . . .
H1031 H 0.1391 0.0312 0.8234 0.0441 1.0000 Uiso R . . .
H1041 H 0.2715 0.0093 0.7626 0.0601 1.0000 Uiso R . . .
H1051 H 0.2443 -0.0318 0.6446 0.0661 1.0000 Uiso R . . .
H1061 H 0.0843 -0.0517 0.5868 0.0565 1.0000 Uiso R . . .
H1071 H -0.0497 -0.0273 0.6474 0.0391 1.0000 Uiso R . . .
H1101 H -0.3947 -0.1114 0.5783 0.0526 1.0000 Uiso R . . .
H1111 H -0.4925 -0.1316 0.4787 0.0654 1.0000 Uiso R . . .
H1121 H -0.6121 -0.0632 0.4824 0.0677 1.0000 Uiso R . . .
H1131 H -0.6402 0.0217 0.5859 0.0636 1.0000 Uiso R . . .
H1141 H -0.5505 0.0396 0.6884 0.0487 1.0000 Uiso R . . .
H1171 H -0.0719 0.3012 0.9040 0.0382 1.0000 Uiso R . . .
H1181 H -0.0462 0.4327 0.9479 0.0551 1.0000 Uiso R . . .
H1191 H -0.1655 0.4947 1.0026 0.0661 1.0000 Uiso R . . .
H1201 H -0.3130 0.4282 1.0129 0.0542 1.0000 Uiso R . . .
H1211 H -0.3426 0.2961 0.9678 0.0401 1.0000 Uiso R . . .
H1231 H -0.0824 0.2770 0.7706 0.0364 1.0000 Uiso R . . .
H1241 H -0.0557 0.3268 0.6889 0.0388 1.0000 Uiso R . . .
H1271 H -0.2376 0.1506 0.4723 0.0398 1.0000 Uiso R . . .
H1281 H -0.1781 0.1930 0.3901 0.0529 1.0000 Uiso R . . .
H1291 H -0.0344 0.2984 0.4407 0.0485 1.0000 Uiso R . . .
H1321 H 0.0153 0.0078 0.9405 0.0396 1.0000 Uiso R . . .
H1331 H 0.1274 -0.0521 0.9710 0.0482 1.0000 Uiso R . . .
H1341 H 0.1637 -0.1613 0.8866 0.0442 1.0000 Uiso R . . .
H1351 H 0.0888 -0.2103 0.7737 0.0441 1.0000 Uiso R . . .
H1361 H -0.0248 -0.1520 0.7425 0.0378 1.0000 Uiso R . . .
H1391 H -0.4969 -0.1824 0.6390 0.0443 1.0000 Uiso R . . .
H1401 H -0.6384 -0.2785 0.6142 0.0622 1.0000 Uiso R . . .
H1411 H -0.7509 -0.2611 0.6918 0.0629 1.0000 Uiso R . . .
H1421 H -0.7174 -0.1507 0.7948 0.0591 1.0000 Uiso R . . .
H1431 H -0.5716 -0.0566 0.8228 0.0461 1.0000 Uiso R . . .
H1461 H -0.1310 0.2940 1.0503 0.0318 1.0000 Uiso R . . .
H1471 H -0.1464 0.3619 1.1652 0.0369 1.0000 Uiso R . . .
H1481 H -0.2789 0.3182 1.2078 0.0398 1.0000 Uiso R . . .
H1491 H -0.3986 0.2071 1.1350 0.0371 1.0000 Uiso R . . .
H1501 H -0.3833 0.1381 1.0201 0.0293 1.0000 Uiso R . . .
H1521 H -0.2087 -0.1411 0.9257 0.0447 1.0000 Uiso R . . .
H1531 H -0.2556 -0.1865 1.0076 0.0473 1.0000 Uiso R . . .
H1561 H -0.3086 -0.1877 1.1199 0.0283 0.623(6) Uiso R P 1 1
H1562 H -0.5272 -0.1005 1.1030 0.1665 0.377(6) Uiso R P 1 2
H2001 H -0.2892 0.2738 0.7865 0.0751 1.0000 Uiso R . . .
H2002 H -0.3091 0.3084 0.7380 0.0751 1.0000 Uiso R . . .
H1571 H -0.4199 -0.1978 1.2006 0.0579 0.6250 Uiso R . . .
H1581 H -0.5572 -0.1461 1.1928 0.0656 0.6250 Uiso R . . .
H1582 H -0.5613 -0.1431 1.1897 0.0656 0.3750 Uiso R . . .
H1572 H -0.4264 -0.1965 1.2023 0.0579 0.3750 Uiso R . . .

loop_
_atom_site_aniso_label
_atom_site_aniso_U_11
_atom_site_aniso_U_22
_atom_site_aniso_U_33
_atom_site_aniso_U_23
_atom_site_aniso_U_13
_atom_site_aniso_U_12
Co1 0.0442(4) 0.0182(3) 0.0219(3) 0.0104(3) 0.0083(3) 0.0101(3)
Co101 0.0369(4) 0.0247(3) 0.0289(3) 0.0178(3) 0.0098(3) 0.0099(3)
Cl1 0.0793(13) 0.0593(11) 0.0747(12) 0.0411(10) 0.0290(10) 0.0355(9)
Cl2 0.0807(13) 0.0626(12) 0.0742(13) 0.0315(10) 0.0203(10) 0.0269(10)
S1 0.0306(6) 0.0369(7) 0.0377(7) 0.0228(6) 0.0111(5) 0.0145(5)
S2 0.0591(10) 0.0472(9) 0.0683(11) 0.0409(9) 0.0311(8) 0.0226(8)
S3 0.0502(8) 0.0169(5) 0.0256(6) 0.0099(5) 0.0071(5) 0.0061(5)
S4 0.0389(7) 0.0395(7) 0.0480(8) 0.0298(7) 0.0064(6) 0.0031(6)
S101 0.0349(6) 0.0180(5) 0.0206(5) 0.0089(4) 0.0012(5) 0.0018(4)
S102 0.0313(7) 0.0500(8) 0.0519(9) 0.0382(7) 0.0061(6) 0.0046(6)
S103 0.0328(6) 0.0305(6) 0.0374(7) 0.0221(6) 0.0129(5) 0.0145(5)
S104 0.0334(13) 0.0447(14) 0.0344(13) 0.0249(11) 0.0103(9) 0.0159(11)
O1 0.0384(19) 0.0255(17) 0.0226(16) 0.0152(14) -0.0011(14) 0.0015(14)
O2 0.0346(18) 0.0215(16) 0.0267(17) 0.0137(14) 0.0080(14) 0.0089(13)
O3 0.0376(19) 0.0341(19) 0.0366(19) 0.0270(16) 0.0130(15) 0.0157(15)
O4 0.0333(18) 0.0249(16) 0.0256(17) 0.0171(14) 0.0003(14) 0.0007(14)
O5 0.043(2) 0.0180(15) 0.0167(15) 0.0072(13) 0.0048(14) 0.0070(14)
O6 0.0300(17) 0.0246(16) 0.0244(16) 0.0162(14) 0.0086(13) 0.0085(13)
O101 0.0381(19) 0.0263(17) 0.039(2) 0.0247(16) 0.0170(16) 0.0141(14)
O102 0.0331(19) 0.0368(19) 0.0318(19) 0.0265(17) -0.0079(15) -0.0069(15)
O103 0.050(2) 0.0183(15) 0.0230(16) 0.0138(14) 0.0114(15) 0.0114(14)
O104 0.043(2) 0.043(2) 0.042(2) 0.0360(18) 0.0222(17) 0.0271(17)
O105 0.0351(19) 0.0283(17) 0.0267(17) 0.0185(15) -0.0049(14) -0.0050(14)
O106 0.0387(19) 0.0190(15) 0.0200(15) 0.0103(13) 0.0071(13) 0.0083(13)
N1 0.033(2) 0.0184(18) 0.0181(18) 0.0092(15) 0.0007(15) 0.0019(15)
N2 0.035(2) 0.0175(18) 0.0204(18) 0.0089(15) 0.0035(16) 0.0065(15)
N3 0.029(2) 0.027(2) 0.025(2) 0.0169(17) 0.0089(16) 0.0098(16)
N4 0.028(2) 0.0214(18) 0.0224(19) 0.0127(16) 0.0013(15) 0.0067(15)
N5 0.028(2) 0.0177(18) 0.026(2) 0.0110(16) 0.0033(16) 0.0082(15)
N6 0.0236(18) 0.0209(18) 0.0201(18) 0.0104(15) 0.0017(14) 0.0050(14)
N101 0.032(2) 0.0204(18) 0.0241(19) 0.0131(16) 0.0093(16) 0.0078(15)
N102 0.0246(19) 0.028(2) 0.028(2) 0.0192(18) -0.0015(16) -0.0003(16)
N103 0.031(2) 0.0152(17) 0.0177(18) 0.0074(15) 0.0036(15) 0.0060(15)
N104 0.035(2) 0.030(2) 0.032(2) 0.0233(19) 0.0102(17) 0.0150(17)
N105 0.028(2) 0.025(2) 0.027(2) 0.0161(17) -0.0009(16) -0.0004(16)
N106 0.0248(18) 0.0169(17) 0.0232(18) 0.0118(15) 0.0059(15) 0.0058(14)
C1 0.031(2) 0.015(2) 0.021(2) 0.0053(17) 0.0037(18) 0.0022(17)
C2 0.023(2) 0.022(2) 0.028(2) 0.0091(19) 0.0032(18) 0.0032(17)
C3 0.028(3) 0.034(3) 0.051(3) 0.023(3) 0.002(2) 0.002(2)
C4 0.036(3) 0.046(3) 0.057(4) 0.029(3) -0.002(3) 0.001(3)
C5 0.029(3) 0.038(3) 0.054(4) 0.023(3) 0.008(2) -0.003(2)
C6 0.046(3) 0.025(3) 0.041(3) 0.014(2) 0.014(3) 0.006(2)
C7 0.033(3) 0.026(2) 0.031(3) 0.014(2) 0.010(2) 0.005(2)
C8 0.024(2) 0.019(2) 0.020(2) 0.0067(18) 0.0006(17) 0.0076(17)
C9 0.031(2) 0.022(2) 0.023(2) 0.0085(19) 0.0058(18) 0.0111(19)
C10 0.024(2) 0.027(2) 0.030(3) 0.008(2) 0.0033(19) 0.0088(19)
C11 0.032(3) 0.039(3) 0.038(3) 0.018(2) 0.014(2) 0.017(2)
C12 0.054(3) 0.028(3) 0.027(3) 0.007(2) 0.012(2) 0.014(2)
C13 0.038(3) 0.029(3) 0.025(2) 0.011(2) 0.000(2) 0.006(2)
C14 0.026(2) 0.024(2) 0.027(2) 0.010(2) 0.0014(19) 0.0065(18)
C15 0.031(2) 0.016(2) 0.021(2) 0.0077(18) -0.0013(18) 0.0042(17)
C16 0.029(2) 0.021(2) 0.030(2) 0.014(2) -0.0036(19) 0.0050(18)
C17 0.032(3) 0.032(3) 0.039(3) 0.017(2) -0.001(2) 0.009(2)
C18 0.035(3) 0.041(3) 0.048(3) 0.028(3) -0.008(2) 0.003(2)
C19 0.037(3) 0.036(3) 0.069(4) 0.035(3) 0.003(3) 0.009(2)
C20 0.037(3) 0.027(3) 0.060(4) 0.021(3) 0.013(3) 0.013(2)
C21 0.037(3) 0.026(3) 0.041(3) 0.013(2) 0.005(2) 0.006(2)
C22 0.028(2) 0.023(2) 0.027(2) 0.014(2) 0.0069(19) 0.0058(18)
C23 0.033(3) 0.031(3) 0.034(3) 0.021(2) 0.011(2) 0.013(2)
C24 0.030(2) 0.036(3) 0.034(3) 0.022(2) 0.009(2) 0.014(2)
C25 0.034(3) 0.026(2) 0.024(2) 0.011(2) 0.001(2) 0.004(2)
C26 0.033(3) 0.030(3) 0.026(2) 0.012(2) 0.002(2) 0.001(2)
C27 0.033(3) 0.044(3) 0.017(2) 0.012(2) 0.0076(19) 0.022(2)
C28 0.041(3) 0.054(4) 0.037(3) 0.019(3) 0.012(3) 0.013(3)
C29 0.037(3) 0.052(4) 0.056(4) 0.036(3) 0.012(3) 0.009(3)
C30 0.023(2) 0.022(2) 0.025(2) 0.0115(19) 0.0077(18) 0.0104(17)
C31 0.036(3) 0.029(2) 0.026(2) 0.014(2) 0.004(2) 0.003(2)
C32 0.038(3) 0.036(3) 0.045(3) 0.024(3) 0.000(2) 0.009(2)
C33 0.039(3) 0.061(4) 0.042(3) 0.033(3) -0.005(3) 0.004(3)
C34 0.036(3) 0.070(4) 0.036(3) 0.028(3) -0.007(2) -0.001(3)
C35 0.043(3) 0.049(4) 0.030(3) 0.011(3) -0.002(2) -0.001(3)
C36 0.040(3) 0.029(3) 0.036(3) 0.013(2) 0.005(2) 0.008(2)
C37 0.027(2) 0.020(2) 0.023(2) 0.0086(19) -0.0014(18) 0.0028(17)
C38 0.031(2) 0.0137(19) 0.023(2) 0.0054(18) 0.0012(18) 0.0075(17)
C39 0.041(3) 0.024(2) 0.029(3) 0.013(2) 0.002(2) 0.009(2)
C40 0.049(3) 0.032(3) 0.037(3) 0.011(2) 0.013(3) 0.023(2)
C41 0.056(4) 0.024(3) 0.041(3) 0.011(2) 0.010(3) 0.013(2)
C42 0.051(3) 0.019(2) 0.038(3) 0.009(2) 0.000(3) 0.002(2)
C43 0.032(3) 0.021(2) 0.036(3) 0.009(2) 0.004(2) 0.0055(19)
C44 0.026(2) 0.019(2) 0.021(2) 0.0073(18) 0.0037(17) 0.0071(17)
C45 0.033(2) 0.023(2) 0.030(2) 0.016(2) 0.011(2) 0.0124(19)
C46 0.033(3) 0.031(3) 0.048(3) 0.019(3) 0.011(2) 0.009(2)
C47 0.038(3) 0.034(3) 0.078(5) 0.026(3) 0.022(3) 0.016(2)
C48 0.053(4) 0.048(4) 0.081(5) 0.040(4) 0.040(4) 0.025(3)
C49 0.065(4) 0.051(4) 0.045(3) 0.034(3) 0.033(3) 0.034(3)
C50 0.050(3) 0.037(3) 0.036(3) 0.023(2) 0.021(2) 0.022(2)
C51 0.026(2) 0.025(2) 0.024(2) 0.011(2) 0.0018(18) 0.0039(18)
C52 0.066(4) 0.027(3) 0.024(3) 0.013(2) 0.006(2) 0.006(3)
C53 0.063(4) 0.016(2) 0.029(3) 0.010(2) 0.001(2) 0.000(2)
C54 0.027(2) 0.023(2) 0.034(3) 0.016(2) 0.0066(19) 0.0092(18)
C55 0.036(3) 0.022(2) 0.036(3) 0.017(2) 0.008(2) 0.009(2)
C56 0.060(4) 0.033(3) 0.029(3) 0.015(2) 0.009(3) 0.005(3)
C57 0.073(4) 0.050(4) 0.030(3) 0.021(3) 0.013(3) 0.024(3)
C58 0.061(4) 0.049(4) 0.045(3) 0.035(3) 0.019(3) 0.021(3)
C101 0.022(2) 0.0149(19) 0.017(2) 0.0029(16) -0.0002(16) 0.0066(16)
C102 0.025(2) 0.015(2) 0.034(3) 0.0107(19) 0.0066(19) 0.0081(17)
C103 0.033(3) 0.028(3) 0.044(3) 0.012(2) 0.011(2) 0.009(2)
C104 0.029(3) 0.040(3) 0.068(5) 0.013(3) 0.015(3) 0.008(2)
C105 0.048(4) 0.051(4) 0.074(5) 0.026(4) 0.043(4) 0.025(3)
C106 0.051(4) 0.052(4) 0.055(4) 0.033(3) 0.025(3) 0.021(3)
C107 0.043(3) 0.030(3) 0.032(3) 0.016(2) 0.017(2) 0.016(2)
C108 0.026(2) 0.019(2) 0.022(2) 0.0101(18) 0.0064(17) 0.0065(17)
C109 0.020(2) 0.033(3) 0.027(2) 0.018(2) -0.0033(18) 0.0000(18)
C110 0.054(4) 0.041(3) 0.026(3) 0.010(2) -0.005(2) 0.007(3)
C111 0.067(4) 0.058(4) 0.030(3) 0.020(3) 0.001(3) 0.000(3)
C112 0.041(3) 0.086(5) 0.039(4) 0.040(4) -0.013(3) -0.016(3)
C113 0.033(3) 0.089(5) 0.065(4) 0.058(4) 0.005(3) 0.021(3)
C114 0.030(3) 0.063(4) 0.042(3) 0.033(3) 0.007(2) 0.018(3)
C115 0.024(2) 0.019(2) 0.019(2) 0.0102(17) 0.0045(17) 0.0062(16)
C116 0.035(3) 0.017(2) 0.019(2) 0.0053(17) 0.0056(18) 0.0117(18)
C117 0.038(3) 0.022(2) 0.031(3) 0.010(2) 0.006(2) 0.005(2)
C118 0.069(4) 0.026(3) 0.042(3) 0.017(3) 0.011(3) 0.006(3)
C119 0.097(5) 0.020(3) 0.046(4) 0.011(3) 0.030(4) 0.016(3)
C120 0.079(4) 0.030(3) 0.041(3) 0.020(3) 0.032(3) 0.032(3)
C121 0.051(3) 0.027(3) 0.031(3) 0.016(2) 0.016(2) 0.021(2)
C122 0.021(2) 0.025(2) 0.023(2) 0.0115(19) 0.0067(17) 0.0095(17)
C123 0.043(3) 0.019(2) 0.023(2) 0.0081(19) -0.001(2) 0.000(2)
C124 0.042(3) 0.018(2) 0.029(3) 0.008(2) 0.001(2) -0.001(2)
C125 0.025(2) 0.018(2) 0.030(2) 0.0154(19) 0.0083(18) 0.0077(17)
C126 0.032(2) 0.022(2) 0.030(2) 0.015(2) 0.011(2) 0.0105(18)
C127 0.044(3) 0.029(3) 0.027(3) 0.017(2) 0.003(2) 0.002(2)
C128 0.072(4) 0.040(3) 0.031(3) 0.023(3) 0.013(3) 0.016(3)
C129 0.047(3) 0.055(4) 0.047(3) 0.040(3) 0.021(3) 0.027(3)
C130 0.025(2) 0.017(2) 0.018(2) 0.0069(17) 0.0016(17) 0.0049(16)
C131 0.024(2) 0.025(2) 0.023(2) 0.0111(19) 0.0017(18) 0.0118(18)
C132 0.040(3) 0.032(3) 0.027(3) 0.013(2) 0.000(2) 0.013(2)
C133 0.031(3) 0.058(4) 0.040(3) 0.030(3) -0.004(2) 0.014(3)
C134 0.025(2) 0.046(3) 0.058(4) 0.037(3) 0.005(2) 0.017(2)
C135 0.035(3) 0.029(3) 0.050(3) 0.018(3) 0.009(2) 0.015(2)
C136 0.032(3) 0.029(3) 0.032(3) 0.013(2) 0.000(2) 0.010(2)
C137 0.023(2) 0.022(2) 0.021(2) 0.0114(18) 0.0021(17) 0.0045(17)
C138 0.025(2) 0.026(2) 0.032(3) 0.018(2) 0.0024(19) 0.0083(18)
C139 0.035(3) 0.031(3) 0.036(3) 0.011(2) 0.001(2) 0.001(2)
C140 0.059(4) 0.035(3) 0.049(4) 0.017(3) -0.007(3) -0.007(3)
C141 0.038(3) 0.063(4) 0.061(4) 0.048(4) -0.015(3) -0.022(3)
C142 0.025(3) 0.074(4) 0.061(4) 0.048(4) 0.003(3) -0.003(3)
C143 0.033(3) 0.045(3) 0.036(3) 0.019(3) 0.008(2) 0.006(2)
C144 0.025(2) 0.018(2) 0.016(2) 0.0061(17) 0.0023(16) 0.0038(17)
C145 0.027(2) 0.020(2) 0.020(2) 0.0103(18) 0.0005(17) 0.0116(17)
C146 0.029(2) 0.024(2) 0.024(2) 0.0095(19) 0.0016(19) 0.0094(19)
C147 0.041(3) 0.019(2) 0.023(2) 0.0039(19) -0.004(2) 0.007(2)
C148 0.046(3) 0.032(3) 0.019(2) 0.007(2) 0.009(2) 0.017(2)
C149 0.037(3) 0.036(3) 0.028(3) 0.018(2) 0.013(2) 0.019(2)
C150 0.024(2) 0.028(2) 0.022(2) 0.0102(19) 0.0032(17) 0.0098(18)
C151 0.032(2) 0.021(2) 0.019(2) 0.0095(18) 0.0063(18) 0.0060(18)
C152 0.053(3) 0.042(3) 0.041(3) 0.030(3) 0.030(3) 0.029(3)
C153 0.056(4) 0.043(3) 0.046(3) 0.034(3) 0.026(3) 0.032(3)
C154 0.036(3) 0.023(2) 0.023(2) 0.011(2) 0.0018(19) 0.0024(19)
C155 0.035(3) 0.024(2) 0.023(2) 0.010(2) 0.006(2) -0.0023(19)
C157 0.057(4) 0.052(4) 0.040(3) 0.030(3) -0.007(3) -0.001(3)
C158 0.040(3) 0.077(5) 0.037(3) 0.024(3) 0.010(3) -0.003(3)
C200 0.059(4) 0.069(5) 0.085(5) 0.050(4) 0.018(4) 0.030(4)
B1 0.037(3) 0.015(2) 0.021(2) 0.009(2) 0.001(2) 0.008(2)
B2 0.026(2) 0.016(2) 0.021(2) 0.009(2) -0.0001(19) 0.0021(19)
B101 0.021(2) 0.020(2) 0.018(2) 0.0099(19) 0.0029(18) 0.0052(18)
B102 0.029(3) 0.014(2) 0.020(2) 0.0072(19) 0.007(2) 0.0062(19)

loop_
_atom_type_symbol
_atom_type_scat_dispersion_real
_atom_type_scat_dispersion_imag
_atom_type_scat_Cromer_Mann_a1
_atom_type_scat_Cromer_Mann_b1
_atom_type_scat_Cromer_Mann_a2
_atom_type_scat_Cromer_Mann_b2
_atom_type_scat_Cromer_Mann_a3
_atom_type_scat_Cromer_Mann_b3
_atom_type_scat_Cromer_Mann_a4
_atom_type_scat_Cromer_Mann_b4
_atom_type_scat_Cromer_Mann_c
_atom_type_scat_source
C 0.0033 0.0016 2.3100 20.8439 1.0200 10.2075 1.5886 0.5687 0.8650 51.6512 0.2156 'International Tables Vol C 4.2.6.8 and 6.1.1.4'
H 0.0000 0.0000 0.4930 10.5109 0.3229 26.1257 0.1402 3.1424 0.0408 57.7998 0.0030 'International Tables Vol C 4.2.6.8 and 6.1.1.4'
B 0.0013 0.0007 2.0545 23.2185 1.3326 1.0210 1.0979 60.3498 0.7068 0.1403 -0.1932 'International Tables Vol C 4.2.6.8 and 6.1.1.4'
N 0.0061 0.0033 12.2126 0.0057 3.1322 9.8933 2.0125 28.9975 1.1663 0.5826 -11.5290 'International Tables Vol C 4.2.6.8 and 6.1.1.4'
O 0.0106 0.0060 3.0485 13.2771 2.2868 5.7011 1.5463 0.3239 0.8670 32.9089 0.2508 'International Tables Vol C 4.2.6.8 and 6.1.1.4'
S 0.1246 0.1234 6.9053 1.4679 5.2034 22.2151 1.4379 0.2536 1.5863 56.1720 0.8669 'International Tables Vol C 4.2.6.8 and 6.1.1.4'
Co 0.3494 0.9721 12.2841 4.2791 7.3409 0.2784 4.0034 13.5359 2.3488 71.1692 1.0118 'International Tables Vol C 4.2.6.8 and 6.1.1.4'
Cl 0.1484 0.1585 11.4604 0.0104 7.1964 1.1662 6.2556 18.5194 1.6455 47.7784 -9.5574 'International Tables Vol C 4.2.6.8 and 6.1.1.4'

loop_
_geom_angle_atom_site_label_1
_geom_angle_atom_site_label_2
_geom_angle_atom_site_label_3
_geom_angle
_geom_angle_publ_flag
N1 Co1 N2 87.49(16) yes
N1 Co1 N3 83.60(16) yes
N2 Co1 N3 87.87(16) yes
N1 Co1 N4 75.26(15) yes
N2 Co1 N4 125.97(16) yes
N3 Co1 N4 138.17(16) yes
N1 Co1 N5 144.79(17) yes
N2 Co1 N5 78.98(16) yes
N3 Co1 N5 127.59(16) yes
N4 Co1 N5 86.65(15) yes
N1 Co1 N6 117.71(15) yes
N2 Co1 N6 147.54(16) yes
N3 Co1 N6 75.95(15) yes
N4 Co1 N6 82.54(15) yes
N5 Co1 N6 88.78(16) yes
N101 Co101 N102 83.06(16) yes
N101 Co101 N103 87.80(16) yes
N102 Co101 N103 85.53(15) yes
N101 Co101 N104 77.76(16) yes
N102 Co101 N104 130.06(17) yes
N103 Co101 N104 138.30(17) yes
N101 Co101 N105 131.44(16) yes
N102 Co101 N105 74.04(15) yes
N103 Co101 N105 130.97(17) yes
N104 Co101 N105 85.13(17) yes
N101 Co101 N106 139.07(16) yes
N102 Co101 N106 132.47(16) yes
N103 Co101 N106 77.59(15) yes
N104 Co101 N106 88.14(16) yes
N105 Co101 N106 84.27(16) yes
C22 S1 C25 93.5(2) yes
C26 S2 C29 92.1(3) yes
C51 S3 C54 93.9(2) yes
C55 S4 C58 92.0(3) yes
C122 S101 C125 93.7(2) yes
C126 S102 C129 92.0(3) yes
C151 S103 C154 93.4(2) yes
C155 S104 C158 95.4(3) yes
C155 S1041 C157 94.7(3) yes
N1 O1 B1 112.5(3) yes
N2 O2 B1 113.9(3) yes
N3 O3 B1 112.4(3) yes
N4 O4 B2 111.1(3) yes
N5 O5 B2 115.7(3) yes
N6 O6 B2 112.5(3) yes
N101 O101 B101 113.6(3) yes
N102 O102 B101 111.3(3) yes
N103 O103 B101 115.2(3) yes
N104 O104 B102 114.7(3) yes
N105 O105 B102 112.6(3) yes
N106 O106 B102 113.3(3) yes
O1 N1 Co1 121.9(3) yes
O1 N1 C1 116.3(4) yes
Co1 N1 C1 120.4(3) yes
O2 N2 Co1 123.0(3) yes
O2 N2 C8 117.4(4) yes
Co1 N2 C8 118.7(3) yes
O3 N3 Co1 121.8(3) yes
O3 N3 C15 117.1(4) yes
Co1 N3 C15 120.1(3) yes
Co1 N4 O4 122.1(3) yes
Co1 N4 C30 118.9(3) yes
O4 N4 C30 117.6(4) yes
O5 N5 Co1 122.7(3) yes
O5 N5 C37 116.9(3) yes
Co1 N5 C37 119.9(3) yes
O6 N6 Co1 122.4(3) yes
O6 N6 C44 116.9(4) yes
Co1 N6 C44 119.6(3) yes
O101 N101 Co101 123.5(3) yes
O101 N101 C101 117.6(4) yes
Co101 N101 C101 118.9(3) yes
Co101 N102 O102 123.0(3) yes
Co101 N102 C108 119.9(3) yes
O102 N102 C108 117.1(4) yes
O103 N103 Co101 122.7(3) yes
O103 N103 C115 117.0(3) yes
Co101 N103 C115 120.3(3) yes
O104 N104 Co101 123.0(3) yes
O104 N104 C130 117.3(4) yes
Co101 N104 C130 119.7(3) yes
Co101 N105 O105 121.8(3) yes
Co101 N105 C137 121.3(3) yes
O105 N105 C137 116.9(4) yes
O106 N106 Co101 123.1(3) yes
O106 N106 C144 117.4(3) yes
Co101 N106 C144 119.4(3) yes
N1 C1 C2 124.9(4) yes
N1 C1 C30 113.0(4) yes
C2 C1 C30 121.8(4) yes
C1 C2 C3 119.0(4) yes
C1 C2 C7 121.4(4) yes
C3 C2 C7 119.6(4) yes
C2 C3 C4 121.0(5) yes
C2 C3 H31 119.6 no
C4 C3 H31 119.5 no
C3 C4 C5 120.0(6) yes
C3 C4 H41 120.0 no
C5 C4 H41 120.0 no
C4 C5 C6 119.1(5) yes
C4 C5 H51 120.4 no
C6 C5 H51 120.5 no
C5 C6 C7 120.4(5) yes
C5 C6 H61 119.8 no
C7 C6 H61 119.8 no
C2 C7 C6 119.8(5) yes
C2 C7 H71 120.1 no
C6 C7 H71 120.1 no
N2 C8 C9 124.2(4) yes
N2 C8 C37 110.9(4) yes
C9 C8 C37 124.9(4) yes
C8 C9 C10 121.1(4) yes
C8 C9 C14 120.0(4) yes
C10 C9 C14 119.0(4) yes
C9 C10 C11 119.8(5) yes
C9 C10 H101 120.1 no
C11 C10 H101 120.1 no
C10 C11 C12 120.6(5) yes
C10 C11 H111 119.7 no
C12 C11 H111 119.7 no
C11 C12 C13 119.9(5) yes
C11 C12 H121 120.0 no
C13 C12 H121 120.0 no
C12 C13 C14 120.0(5) yes
C12 C13 H131 120.0 no
C14 C13 H131 120.0 no
C9 C14 C13 120.7(5) yes
C9 C14 H141 119.6 no
C13 C14 H141 119.6 no
N3 C15 C16 124.8(4) yes
N3 C15 C44 111.5(4) yes
C16 C15 C44 123.7(4) yes
C15 C16 C17 119.2(4) yes
C15 C16 C21 121.3(4) yes
C17 C16 C21 119.5(4) yes
C16 C17 C18 119.7(5) yes
C16 C17 H171 120.2 no
C18 C17 H171 120.2 no
C17 C18 C19 120.3(5) yes
C17 C18 H181 119.8 no
C19 C18 H181 119.9 no
C18 C19 C20 120.2(5) yes
C18 C19 H191 119.9 no
C20 C19 H191 119.9 no
C19 C20 C21 119.6(5) yes
C19 C20 H201 120.2 no
C21 C20 H201 120.2 no
C16 C21 C20 120.8(5) yes
C16 C21 H211 119.6 no
C20 C21 H211 119.6 no
S1 C22 C23 108.9(3) yes
S1 C22 B1 122.9(3) yes
C23 C22 B1 128.2(4) yes
C22 C23 C24 114.8(4) yes
C22 C23 H231 122.6 no
C24 C23 H231 122.6 no
C23 C24 C25 112.7(4) yes
C23 C24 H241 123.7 no
C25 C24 H241 123.7 no
S1 C25 C24 110.1(4) yes
S1 C25 C26 120.4(4) yes
C24 C25 C26 129.4(5) yes
C25 C26 S2 119.9(4) yes
C25 C26 C27 130.8(5) yes
S2 C26 C27 109.2(4) yes
C26 C27 C28 113.0(5) yes
C26 C27 H271 123.5 no
C28 C27 H271 123.5 no
C27 C28 C29 114.2(5) yes
C27 C28 H281 122.9 no
C29 C28 H281 122.9 no
S2 C29 C28 111.4(5) yes
S2 C29 H291 124.4 no
C28 C29 H291 124.3 no
C1 C30 N4 111.1(4) yes
C1 C30 C31 122.4(4) yes
N4 C30 C31 126.5(4) yes
C30 C31 C32 119.8(5) yes
C30 C31 C36 120.3(4) yes
C32 C31 C36 119.8(5) yes
C31 C32 C33 119.3(5) yes
C31 C32 H321 120.4 no
C33 C32 H321 120.3 no
C32 C33 C34 120.0(6) yes
C32 C33 H331 120.0 no
C34 C33 H331 120.0 no
C33 C34 C35 120.9(5) yes
C33 C34 H341 119.5 no
C35 C34 H341 119.6 no
C34 C35 C36 118.9(6) yes
C34 C35 H351 120.6 no
C36 C35 H351 120.6 no
C35 C36 C31 121.1(5) yes
C35 C36 H361 119.4 no
C31 C36 H361 119.5 no
C8 C37 N5 111.2(4) yes
C8 C37 C38 125.7(4) yes
N5 C37 C38 123.1(4) yes
C37 C38 C39 120.5(4) yes
C37 C38 C43 119.7(4) yes
C39 C38 C43 119.8(4) yes
C38 C39 C40 119.1(5) yes
C38 C39 H391 120.5 no
C40 C39 H391 120.5 no
C39 C40 C41 120.6(5) yes
C39 C40 H401 119.7 no
C41 C40 H401 119.7 no
C40 C41 C42 120.3(5) yes
C40 C41 H411 119.9 no
C42 C41 H411 119.9 no
C41 C42 C43 119.7(5) yes
C41 C42 H421 120.2 no
C43 C42 H421 120.1 no
C42 C43 C38 120.5(5) yes
C42 C43 H431 119.7 no
C38 C43 H431 119.8 no
C15 C44 N6 112.3(4) yes
C15 C44 C45 123.0(4) yes
N6 C44 C45 124.6(4) yes
C44 C45 C46 120.0(4) yes
C44 C45 C50 120.0(4) yes
C46 C45 C50 120.0(5) yes
C45 C46 C47 120.3(6) yes
C45 C46 H461 119.8 no
C47 C46 H461 119.9 no
C46 C47 C48 119.6(6) yes
C46 C47 H471 120.2 no
C48 C47 H471 120.2 no
C47 C48 C49 120.7(6) yes
C47 C48 H481 119.7 no
C49 C48 H481 119.6 no
C48 C49 C50 119.6(6) yes
C48 C49 H491 120.2 no
C50 C49 H491 120.2 no
C49 C50 C45 119.7(6) yes
C49 C50 H501 120.1 no
C45 C50 H501 120.1 no
S3 C51 C52 108.2(4) yes
S3 C51 B2 125.3(3) yes
C52 C51 B2 126.6(4) yes
C51 C52 C53 115.3(5) yes
C51 C52 H521 122.3 no
C53 C52 H521 122.4 no
C52 C53 C54 112.9(4) yes
C52 C53 H531 123.5 no
C54 C53 H531 123.6 no
S3 C54 C53 109.7(4) yes
S3 C54 C55 121.7(4) yes
C53 C54 C55 128.6(4) yes
C54 C55 S4 119.7(4) yes
C54 C55 C56 129.8(5) yes
S4 C55 C56 110.5(4) yes
C55 C56 C57 112.8(5) yes
C55 C56 H561 123.6 no
C57 C56 H561 123.5 no
C56 C57 C58 113.0(5) yes
C56 C57 H571 123.5 no
C58 C57 H571 123.5 no
S4 C58 C57 111.6(4) yes
S4 C58 H581 124.2 no
C57 C58 H581 124.2 no
N101 C101 C102 125.2(4) yes
N101 C101 C130 111.0(4) yes
C102 C101 C130 123.8(4) yes
C101 C102 C103 120.7(4) yes
C101 C102 C107 119.4(4) yes
C103 C102 C107 119.7(5) yes
C102 C103 C104 119.7(6) yes
C102 C103 H1031 120.1 no
C104 C103 H1031 120.2 no
C103 C104 C105 120.6(6) yes
C103 C104 H1041 119.7 no
C105 C104 H1041 119.7 no
C104 C105 C106 120.0(5) yes
C104 C105 H1051 120.0 no
C106 C105 H1051 120.0 no
C105 C106 C107 120.2(6) yes
C105 C106 H1061 119.9 no
C107 C106 H1061 120.0 no
C106 C107 C102 119.8(5) yes
C106 C107 H1071 120.1 no
C102 C107 H1071 120.1 no
N102 C108 C109 122.4(4) yes
N102 C108 C137 113.3(4) yes
C109 C108 C137 124.3(4) yes
C108 C109 C110 121.1(4) yes
C108 C109 C114 120.3(5) yes
C110 C109 C114 118.4(5) yes
C109 C110 C111 119.7(6) yes
C109 C110 H1101 120.2 no
C111 C110 H1101 120.2 no
C110 C111 C112 121.5(6) yes
C110 C111 H1111 119.2 no
C112 C111 H1111 119.3 no
C111 C112 C113 119.1(6) yes
C111 C112 H1121 120.4 no
C113 C112 H1121 120.5 no
C112 C113 C114 121.5(6) yes
C112 C113 H1131 119.3 no
C114 C113 H1131 119.2 no
C113 C114 C109 119.8(6) yes
C113 C114 H1141 120.2 no
C109 C114 H1141 120.0 no
N103 C115 C116 124.1(4) yes
N103 C115 C144 111.6(4) yes
C116 C115 C144 124.3(4) yes
C115 C116 C117 119.7(4) yes
C115 C116 C121 120.1(4) yes
C117 C116 C121 120.1(4) yes
C116 C117 C118 119.3(5) yes
C116 C117 H1171 120.4 no
C118 C117 H1171 120.3 no
C117 C118 C119 120.2(6) yes
C117 C118 H1181 120.0 no
C119 C118 H1181 119.9 no
C118 C119 C120 121.2(5) yes
C118 C119 H1191 119.4 no
C120 C119 H1191 119.4 no
C119 C120 C121 119.8(5) yes
C119 C120 H1201 120.1 no
C121 C120 H1201 120.2 no
C116 C121 C120 119.5(5) yes
C116 C121 H1211 120.2 no
C120 C121 H1211 120.3 no
S101 C122 C123 108.6(3) yes
S101 C122 B101 124.9(3) yes
C123 C122 B101 126.5(4) yes
C122 C123 C124 114.7(4) yes
C122 C123 H1231 122.6 no
C124 C123 H1231 122.6 no
C123 C124 C125 113.1(4) yes
C123 C124 H1241 123.4 no
C125 C124 H1241 123.5 no
S101 C125 C124 109.8(3) yes
S101 C125 C126 121.8(3) yes
C124 C125 C126 128.3(4) yes
C125 C126 S102 119.4(4) yes
C125 C126 C127 129.8(4) yes
S102 C126 C127 110.8(4) yes
C126 C127 C128 112.0(5) yes
C126 C127 H1271 124.0 no
C128 C127 H1271 124.0 no
C127 C128 C129 113.5(5) yes
C127 C128 H1281 123.3 no
C129 C128 H1281 123.2 no
S102 C129 C128 111.7(4) yes
S102 C129 H1291 124.2 no
C128 C129 H1291 124.1 no
C101 C130 N104 112.5(4) yes
C101 C130 C131 123.5(4) yes
N104 C130 C131 124.0(4) yes
C130 C131 C132 118.1(4) yes
C130 C131 C136 121.3(4) yes
C132 C131 C136 120.5(4) yes
C131 C132 C133 119.7(5) yes
C131 C132 H1321 120.1 no
C133 C132 H1321 120.1 no
C132 C133 C134 119.8(5) yes
C132 C133 H1331 120.1 no
C134 C133 H1331 120.1 no
C133 C134 C135 120.1(5) yes
C133 C134 H1341 119.9 no
C135 C134 H1341 120.0 no
C134 C135 C136 120.7(5) yes
C134 C135 H1351 119.6 no
C136 C135 H1351 119.7 no
C131 C136 C135 119.2(5) yes
C131 C136 H1361 120.4 no
C135 C136 H1361 120.4 no
C108 C137 N105 111.5(4) yes
C108 C137 C138 123.6(4) yes
N105 C137 C138 124.9(4) yes
C137 C138 C139 119.1(4) yes
C137 C138 C143 120.4(4) yes
C139 C138 C143 120.5(5) yes
C138 C139 C140 119.5(5) yes
C138 C139 H1391 120.3 no
C140 C139 H1391 120.2 no
C139 C140 C141 120.2(6) yes
C139 C140 H1401 120.0 no
C141 C140 H1401 119.9 no
C140 C141 C142 119.6(5) yes
C140 C141 H1411 120.2 no
C142 C141 H1411 120.2 no
C141 C142 C143 120.9(6) yes
C141 C142 H1421 119.5 no
C143 C142 H1421 119.6 no
C142 C143 C138 119.3(6) yes
C142 C143 H1431 120.4 no
C138 C143 H1431 120.3 no
C115 C144 N106 111.1(4) yes
C115 C144 C145 123.2(4) yes
N106 C144 C145 125.6(4) yes
C144 C145 C146 119.8(4) yes
C144 C145 C150 120.8(4) yes
C146 C145 C150 119.4(4) yes
C145 C146 C147 119.9(5) yes
C145 C146 H1461 120.0 no
C147 C146 H1461 120.0 no
C146 C147 C148 120.6(5) yes
C146 C147 H1471 119.8 no
C148 C147 H1471 119.7 no
C147 C148 C149 119.7(5) yes
C147 C148 H1481 120.2 no
C149 C148 H1481 120.1 no
C148 C149 C150 120.1(5) yes
C148 C149 H1491 120.0 no
C150 C149 H1491 119.9 no
C149 C150 C145 120.3(4) yes
C149 C150 H1501 119.9 no
C145 C150 H1501 119.8 no
S103 C151 C152 109.0(3) yes
S103 C151 B102 125.1(3) yes
C152 C151 B102 125.9(4) yes
C151 C152 C153 114.9(4) yes
C151 C152 H1521 122.6 no
C153 C152 H1521 122.5 no
C152 C153 C154 112.5(4) yes
C152 C153 H1531 123.8 no
C154 C153 H1531 123.7 no
S103 C154 C153 110.3(4) yes
S103 C154 C155 123.8(4) yes
C153 C154 C155 125.9(4) yes
C154 C155 S104 123.5(3) yes
C154 C155 C156 132.7(4) yes
S104 C155 C156 103.6(4) yes
C154 C155 S1041 122.0(3) yes
C154 C155 C1561 137.0(5) yes
S1041 C155 C1561 100.8(5) yes
C155 C156 C157 117.7(6) yes
C155 C156 H1561 121.8 no
C157 C156 H1561 120.5 no
C156 C157 C158 107.6(5) yes
C156 C157 H1571 125.9 no
C158 C157 H1571 126.5 no
C156 C157 H1572 132.0 no
C158 C157 H1572 120.4 no
S1041 C157 C158 119.8(5) yes
S1041 C157 H1571 113.7 no
C158 C157 H1571 126.5 no
S1041 C157 H1572 119.8 no
C158 C157 H1572 120.4 no
S104 C158 C157 115.7(5) yes
S104 C158 H1581 122.0 no
C157 C158 H1581 122.3 no
S104 C158 H1582 114.3 no
C157 C158 H1582 130.0 no
C157 C158 C1561 100.8(6) yes
C157 C158 H1581 122.3 no
C1561 C158 H1581 136.9 no
C157 C158 H1582 130.0 no
C1561 C158 H1582 129.2 no
Cl1 C200 Cl2 112.0(4) yes
Cl1 C200 H2001 108.8 no
Cl2 C200 H2001 108.8 no
Cl1 C200 H2002 108.9 no
Cl2 C200 H2002 108.9 no
H2001 C200 H2002 109.5 no
C158 C1561 C155 123.8(8) yes
C158 C1561 H1562 117.3 no
C155 C1561 H1562 118.8 no
C22 B1 O2 107.2(4) yes
C22 B1 O1 108.4(4) yes
O2 B1 O1 110.0(4) yes
C22 B1 O3 106.9(4) yes
O2 B1 O3 111.9(4) yes
O1 B1 O3 112.2(4) yes
C51 B2 O6 109.7(4) yes
C51 B2 O5 102.9(3) yes
O6 B2 O5 111.1(4) yes
C51 B2 O4 110.1(4) yes
O6 B2 O4 109.8(4) yes
O5 B2 O4 113.1(4) yes
C122 B101 O102 111.0(3) yes
C122 B101 O103 104.3(3) yes
O102 B101 O103 111.4(4) yes
C122 B101 O101 109.0(4) yes
O102 B101 O101 109.6(4) yes
O103 B101 O101 111.3(3) yes
C151 B102 O106 108.4(4) yes
C151 B102 O105 111.1(4) yes
O106 B102 O105 109.9(4) yes
C151 B102 O104 104.7(4) yes
O106 B102 O104 110.7(4) yes
O105 B102 O104 111.9(4) yes

loop_
_geom_bond_atom_site_label_1
_geom_bond_atom_site_label_2
_geom_bond_distance
_geom_bond_publ_flag
Co1 N1 1.995(4) yes
Co1 N2 1.898(4) yes
Co1 N3 1.991(4) yes
Co1 N4 2.060(4) yes
Co1 N5 1.868(4) yes
Co1 N6 1.973(4) yes
Co101 N101 1.938(4) yes
Co101 N102 2.039(4) yes
Co101 N103 1.900(3) yes
Co101 N104 1.915(4) yes
Co101 N105 2.031(4) yes
Co101 N106 1.937(4) yes
Cl1 C200 1.764(8) yes
Cl2 C200 1.737(7) yes
S1 C22 1.723(5) yes
S1 C25 1.731(5) yes
S2 C26 1.703(5) yes
S2 C29 1.709(6) yes
S3 C51 1.720(5) yes
S3 C54 1.731(5) yes
S4 C55 1.728(5) yes
S4 C58 1.708(6) yes
S101 C122 1.726(4) yes
S101 C125 1.729(4) yes
S102 C126 1.732(5) yes
S102 C129 1.701(6) yes
S103 C151 1.721(5) yes
S103 C154 1.719(5) yes
S104 C155 1.679(4) yes
S104 C158 1.677(4) yes
S1041 C155 1.664(4) yes
S1041 C157 1.653(4) yes
O1 N1 1.373(5) yes
O1 B1 1.491(6) yes
O2 N2 1.361(5) yes
O2 B1 1.502(6) yes
O3 N3 1.381(5) yes
O3 B1 1.468(7) yes
O4 N4 1.370(4) yes
O4 B2 1.478(6) yes
O5 N5 1.358(5) yes
O5 B2 1.479(6) yes
O6 N6 1.376(4) yes
O6 B2 1.499(6) yes
O101 N101 1.361(4) yes
O101 B101 1.475(6) yes
O102 N102 1.363(5) yes
O102 B101 1.490(6) yes
O103 N103 1.365(4) yes
O103 B101 1.484(6) yes
O104 N104 1.368(5) yes
O104 B102 1.474(6) yes
O105 N105 1.375(5) yes
O105 B102 1.488(6) yes
O106 N106 1.378(4) yes
O106 B102 1.492(5) yes
N1 C1 1.291(6) yes
N2 C8 1.313(5) yes
N3 C15 1.287(6) yes
N4 C30 1.298(6) yes
N5 C37 1.310(6) yes
N6 C44 1.301(5) yes
N101 C101 1.304(5) yes
N102 C108 1.292(6) yes
N103 C115 1.302(5) yes
N104 C130 1.283(6) yes
N105 C137 1.291(5) yes
N106 C144 1.296(5) yes
C1 C2 1.489(6) yes
C1 C30 1.489(6) yes
C2 C3 1.369(7) yes
C2 C7 1.390(6) yes
C3 C4 1.376(7) yes
C3 H31 0.950 no
C4 C5 1.393(8) yes
C4 H41 0.950 no
C5 C6 1.385(8) yes
C5 H51 0.950 no
C6 C7 1.386(7) yes
C6 H61 0.950 no
C7 H71 0.950 no
C8 C9 1.471(6) yes
C8 C37 1.451(6) yes
C9 C10 1.398(7) yes
C9 C14 1.406(6) yes
C10 C11 1.397(7) yes
C10 H101 0.950 no
C11 C12 1.384(8) yes
C11 H111 0.950 no
C12 C13 1.391(8) yes
C12 H121 0.950 no
C13 C14 1.380(7) yes
C13 H131 0.950 no
C14 H141 0.950 no
C15 C16 1.488(6) yes
C15 C44 1.468(6) yes
C16 C17 1.393(7) yes
C16 C21 1.380(7) yes
C17 C18 1.392(7) yes
C17 H171 0.950 no
C18 C19 1.369(8) yes
C18 H181 0.950 no
C19 C20 1.394(8) yes
C19 H191 0.950 no
C20 C21 1.376(7) yes
C20 H201 0.950 no
C21 H211 0.950 no
C22 C23 1.369(6) yes
C22 B1 1.571(7) yes
C23 C24 1.417(6) yes
C23 H231 0.950 no
C24 C25 1.361(7) yes
C24 H241 0.950 no
C25 C26 1.446(7) yes
C26 C27 1.402(7) yes
C27 C28 1.362(8) yes
C27 H271 0.950 no
C28 C29 1.332(8) yes
C28 H281 0.950 no
C29 H291 0.950 no
C30 C31 1.472(6) yes
C31 C32 1.383(7) yes
C31 C36 1.377(7) yes
C32 C33 1.389(8) yes
C32 H321 0.950 no
C33 C34 1.384(9) yes
C33 H331 0.950 no
C34 C35 1.368(9) yes
C34 H341 0.950 no
C35 C36 1.385(7) yes
C35 H351 0.950 no
C36 H361 0.950 no
C37 C38 1.483(6) yes
C38 C39 1.393(7) yes
C38 C43 1.386(7) yes
C39 C40 1.392(7) yes
C39 H391 0.950 no
C40 C41 1.384(8) yes
C40 H401 0.950 no
C41 C42 1.370(8) yes
C41 H411 0.950 no
C42 C43 1.391(7) yes
C42 H421 0.950 no
C43 H431 0.950 no
C44 C45 1.492(6) yes
C45 C46 1.385(7) yes
C45 C50 1.386(7) yes
C46 C47 1.381(8) yes
C46 H461 0.950 no
C47 C48 1.378(10) yes
C47 H471 0.950 no
C48 C49 1.385(9) yes
C48 H481 0.950 no
C49 C50 1.388(8) yes
C49 H491 0.950 no
C50 H501 0.950 no
C51 C52 1.366(7) yes
C51 B2 1.593(7) yes
C52 C53 1.411(7) yes
C52 H521 0.950 no
C53 C54 1.355(7) yes
C53 H531 0.950 no
C54 C55 1.452(7) yes
C55 C56 1.361(7) yes
C56 C57 1.417(8) yes
C56 H561 0.950 no
C57 C58 1.347(9) yes
C57 H571 0.950 no
C58 H581 0.950 no
C101 C102 1.468(6) yes
C101 C130 1.460(6) yes
C102 C103 1.403(7) yes
C102 C107 1.389(7) yes
C103 C104 1.380(8) yes
C103 H1031 0.950 no
C104 C105 1.390(10) yes
C104 H1041 0.950 no
C105 C106 1.376(9) yes
C105 H1051 0.950 no
C106 C107 1.398(8) yes
C106 H1061 0.950 no
C107 H1071 0.950 no
C108 C109 1.481(6) yes
C108 C137 1.467(6) yes
C109 C110 1.391(7) yes
C109 C114 1.370(7) yes
C110 C111 1.375(8) yes
C110 H1101 0.950 no
C111 C112 1.359(10) yes
C111 H1111 0.950 no
C112 C113 1.335(10) yes
C112 H1121 0.950 no
C113 C114 1.395(8) yes
C113 H1131 0.950 no
C114 H1141 0.950 no
C115 C116 1.470(6) yes
C115 C144 1.458(6) yes
C116 C117 1.397(7) yes
C116 C121 1.399(7) yes
C117 C118 1.387(7) yes
C117 H1171 0.950 no
C118 C119 1.377(9) yes
C118 H1181 0.950 no
C119 C120 1.374(9) yes
C119 H1191 0.950 no
C120 C121 1.391(7) yes
C120 H1201 0.950 no
C121 H1211 0.950 no
C122 C123 1.367(6) yes
C122 B101 1.582(6) yes
C123 C124 1.418(7) yes
C123 H1231 0.950 no
C124 C125 1.357(7) yes
C124 H1241 0.950 no
C125 C126 1.457(6) yes
C126 C127 1.369(7) yes
C127 C128 1.419(7) yes
C127 H1271 0.950 no
C128 C129 1.351(8) yes
C128 H1281 0.950 no
C129 H1291 0.950 no
C130 C131 1.488(6) yes
C131 C132 1.374(6) yes
C131 C136 1.390(7) yes
C132 C133 1.390(7) yes
C132 H1321 0.950 no
C133 C134 1.390(8) yes
C133 H1331 0.950 no
C134 C135 1.364(8) yes
C134 H1341 0.950 no
C135 C136 1.389(7) yes
C135 H1351 0.950 no
C136 H1361 0.950 no
C137 C138 1.480(6) yes
C138 C139 1.388(7) yes
C138 C143 1.381(7) yes
C139 C140 1.381(8) yes
C139 H1391 0.950 no
C140 C141 1.396(9) yes
C140 H1401 0.950 no
C141 C142 1.367(9) yes
C141 H1411 0.950 no
C142 C143 1.388(7) yes
C142 H1421 0.950 no
C143 H1431 0.950 no
C144 C145 1.481(6) yes
C145 C146 1.392(6) yes
C145 C150 1.390(6) yes
C146 C147 1.392(7) yes
C146 H1461 0.950 no
C147 C148 1.384(7) yes
C147 H1471 0.950 no
C148 C149 1.384(7) yes
C148 H1481 0.950 no
C149 C150 1.394(6) yes
C149 H1491 0.950 no
C150 H1501 0.950 no
C151 C152 1.355(6) yes
C151 B102 1.589(6) yes
C152 C153 1.414(7) yes
C152 H1521 0.950 no
C153 C154 1.356(7) yes
C153 H1531 0.950 no
C154 C155 1.437(6) yes
C155 C156 1.402(4) yes
C155 C1561 1.377(5) yes
C156 C157 1.449(5) yes
C156 H1561 0.950 no
C157 C158 1.260(8) yes
C157 H1571 0.950 no
C157 H1572 0.950 no
C157 C158 1.260(8) yes
C157 H1571 0.950 no
C157 H1572 0.950 no
C158 H1581 0.950 no
C158 H1582 0.950 no
C158 C1561 1.436(5) yes
C158 H1581 0.950 no
C158 H1582 0.950 no
C200 H2001 0.950 no
C200 H2002 0.950 no
C1561 H1562 0.950 no

loop_
_geom_torsion_atom_site_label_1
_geom_torsion_atom_site_label_2
_geom_torsion_atom_site_label_3
_geom_torsion_atom_site_label_4
_geom_torsion
_geom_torsion_publ_flag
N102 Co101 N101 O101 46.5(4) no
N102 Co101 N101 C101 -134.9(4) no
N103 Co101 N101 O101 -39.3(4) no
N103 Co101 N101 C101 139.3(4) no
N104 Co101 N101 O101 -179.9(4) no
N104 Co101 N101 C101 -1.3(3) no
N105 Co101 N101 O101 108.0(4) no
N105 Co101 N101 C101 -73.4(4) no
N106 Co101 N101 O101 -107.4(4) no
N106 Co101 N101 C101 71.2(5) no
N101 Co101 N102 O102 -43.4(4) no
N101 Co101 N102 C108 137.1(4) no
N103 Co101 N102 O102 44.9(4) no
N103 Co101 N102 C108 -134.6(4) no
N104 Co101 N102 O102 -111.0(4) no
N104 Co101 N102 C108 69.5(4) no
N105 Co101 N102 O102 179.8(4) no
N105 Co101 N102 C108 0.4(4) no
N106 Co101 N102 O102 113.5(4) no
N106 Co101 N102 C108 -65.9(4) no
N101 Co101 N103 O103 41.6(4) no
N101 Co101 N103 C115 -139.9(4) no
N102 Co101 N103 O103 -41.6(4) no
N102 Co101 N103 C115 136.9(4) no
N104 Co101 N103 O103 110.4(4) no
N104 Co101 N103 C115 -71.1(5) no
N105 Co101 N103 O103 -105.9(4) no
N105 Co101 N103 C115 72.6(4) no
N106 Co101 N103 O103 -176.9(4) no
N106 Co101 N103 C115 1.6(4) no
N101 Co101 N104 O104 -179.4(4) no
N101 Co101 N104 C130 3.3(3) no
N102 Co101 N104 O104 -109.6(4) no
N102 Co101 N104 C130 73.2(4) no
N103 Co101 N104 O104 108.2(4) no
N103 Co101 N104 C130 -69.1(4) no
N105 Co101 N104 O104 -45.2(4) no
N105 Co101 N104 C130 137.6(4) no
N106 Co101 N104 O104 39.3(4) no
N106 Co101 N104 C130 -138.0(4) no
N101 Co101 N105 O105 113.5(4) no
N101 Co101 N105 C137 -65.8(5) no
N102 Co101 N105 O105 178.6(4) no
N102 Co101 N105 C137 -0.6(4) no
N103 Co101 N105 O105 -112.2(4) no
N103 Co101 N105 C137 68.5(4) no
N104 Co101 N105 O105 44.5(4) no
N104 Co101 N105 C137 -134.8(4) no
N106 Co101 N105 O105 -44.1(4) no
N106 Co101 N105 C137 136.6(4) no
N101 Co101 N106 O106 -108.0(4) no
N101 Co101 N106 C144 69.5(5) no
N102 Co101 N106 O106 108.3(4) no
N102 Co101 N106 C144 -74.2(4) no
N103 Co101 N106 O106 -179.7(4) no
N103 Co101 N106 C144 -2.2(4) no
N104 Co101 N106 O106 -39.2(3) no
N104 Co101 N106 C144 138.3(4) no
N105 Co101 N106 O106 46.1(3) no
N105 Co101 N106 C144 -136.4(4) no
N2 Co1 N1 O1 42.3(4) no
N2 Co1 N1 C1 -123.5(4) no
N3 Co1 N1 O1 -45.9(4) no
N3 Co1 N1 C1 148.4(4) no
N4 Co1 N1 O1 170.6(4) no
N4 Co1 N1 C1 4.8(3) no
N5 Co1 N1 O1 109.1(4) no
N5 Co1 N1 C1 -56.6(5) no
N6 Co1 N1 O1 -116.3(3) no
N6 Co1 N1 C1 77.9(4) no
N1 Co1 N2 O2 -39.9(3) no
N1 Co1 N2 C8 151.0(4) no
N3 Co1 N2 O2 43.8(3) no
N3 Co1 N2 C8 -125.3(4) no
N4 Co1 N2 O2 -109.6(3) no
N4 Co1 N2 C8 81.3(4) no
N5 Co1 N2 O2 172.8(4) no
N5 Co1 N2 C8 3.7(3) no
N6 Co1 N2 O2 103.1(4) no
N6 Co1 N2 C8 -66.0(5) no
N1 Co1 N3 O3 49.9(3) no
N1 Co1 N3 C15 -118.5(4) no
N2 Co1 N3 O3 -37.8(4) no
N2 Co1 N3 C15 153.8(4) no
N4 Co1 N3 O3 109.3(4) no
N4 Co1 N3 C15 -59.1(5) no
N5 Co1 N3 O3 -112.2(4) no
N5 Co1 N3 C15 79.4(4) no
N6 Co1 N3 O3 170.6(4) no
N6 Co1 N3 C15 2.2(4) no
N1 Co1 N4 O4 169.7(4) no
N1 Co1 N4 C30 3.4(3) no
N2 Co1 N4 O4 -114.6(3) no
N2 Co1 N4 C30 79.1(4) no
N3 Co1 N4 O4 107.5(4) no
N3 Co1 N4 C30 -58.9(4) no
N5 Co1 N4 O4 -40.8(3) no
N5 Co1 N4 C30 152.9(4) no
N6 Co1 N4 O4 48.4(3) no
N6 Co1 N4 C30 -117.9(4) no
N1 Co1 N5 O5 102.3(4) no
N1 Co1 N5 C37 -69.2(5) no
N2 Co1 N5 O5 171.6(4) no
N2 Co1 N5 C37 0.1(4) no
N3 Co1 N5 O5 -109.8(4) no
N3 Co1 N5 C37 78.8(4) no
N4 Co1 N5 O5 43.9(4) no
N4 Co1 N5 C37 -127.6(4) no
N6 Co1 N5 O5 -38.6(4) no
N6 Co1 N5 C37 149.9(4) no
N1 Co1 N6 O6 -114.3(3) no
N1 Co1 N6 C44 77.9(4) no
N2 Co1 N6 O6 108.5(4) no
N2 Co1 N6 C44 -59.3(5) no
N3 Co1 N6 O6 170.8(4) no
N3 Co1 N6 C44 3.1(3) no
N4 Co1 N6 O6 -45.4(3) no
N4 Co1 N6 C44 146.9(4) no
N5 Co1 N6 O6 41.4(3) no
N5 Co1 N6 C44 -126.3(4) no
C125 S101 C122 C123 -0.8(4) no
C125 S101 C122 B101 179.7(4) no
C122 S101 C125 C124 0.6(4) no
C122 S101 C125 C126 176.9(4) no
C129 S102 C126 C127 -1.2(5) no
C126 S102 C129 C128 0.8(5) no
C129 S102 C126 C125 177.7(5) no
C154 S103 C151 C152 0.0(4) no
C154 S103 C151 B102 -177.6(4) no
C151 S103 C154 C153 -0.3(4) no
C151 S103 C154 C155 -179.6(4) no
C155 S104 C158 C157 -0.2(6) no
C158 S104 C155 C156 1.2(5) no
C158 S104 C155 C154 177.1(4) no
C22 S1 C25 C24 -0.6(4) no
C25 S1 C22 C23 1.4(4) no
C25 S1 C22 B1 178.2(4) no
C22 S1 C25 C26 178.4(4) no
C29 S2 C26 C25 178.5(5) no
C29 S2 C26 C27 2.5(4) no
C26 S2 C29 C28 -1.7(5) no
C54 S3 C51 B2 177.5(4) no
C51 S3 C54 C53 0.6(4) no
C54 S3 C51 C52 -0.6(4) no
C51 S3 C54 C55 -178.7(4) no
C58 S4 C55 C54 -178.3(5) no
C58 S4 C55 C56 0.1(5) no
C55 S4 C58 C57 0.4(6) no
B101 O101 N101 C101 177.5(4) no
N101 O101 B101 O102 -63.3(4) no
B101 O101 N101 Co101 -3.9(5) no
N101 O101 B101 O103 60.5(5) no
N101 O101 B101 C122 175.0(3) no
B101 O102 N102 C108 177.2(4) no
N102 O102 B101 C122 -174.9(4) no
N102 O102 B101 O101 64.6(4) no
N102 O102 B101 O103 -59.0(5) no
B101 O102 N102 Co101 -2.3(5) no
N103 O103 B101 C122 -175.9(4) no
B101 O103 N103 Co101 -1.4(6) no
B101 O103 N103 C115 -180.0(4) no
N103 O103 B101 O101 -58.5(6) no
N103 O103 B101 O102 64.2(5) no
B102 O104 N104 C130 -179.6(4) no
N104 O104 B102 O105 60.9(6) no
B102 O104 N104 Co101 3.1(5) no
N104 O104 B102 C151 -178.6(4) no
N104 O104 B102 O106 -61.9(5) no
B102 O105 N105 C137 178.0(4) no
B102 O105 N105 Co101 -1.3(5) no
N105 O105 B102 C151 -176.4(4) no
N105 O105 B102 O104 -59.7(6) no
N105 O105 B102 O106 63.7(5) no
N106 O106 B102 C151 175.5(3) no
N106 O106 B102 O105 -62.9(5) no
B102 O106 N106 Co101 -2.9(5) no
B102 O106 N106 C144 179.6(4) no
N106 O106 B102 O104 61.1(5) no
N1 O1 B1 O2 -61.6(5) no
N1 O1 B1 O3 63.7(6) no
N1 O1 B1 C22 -178.5(4) no
B1 O1 N1 C1 167.2(4) no
B1 O1 N1 Co1 0.9(5) no
N2 O2 B1 C22 -176.8(3) no
B1 O2 N2 C8 165.0(4) no
N2 O2 B1 O1 65.6(5) no
B1 O2 N2 Co1 -4.3(5) no
N2 O2 B1 O3 -59.9(5) no
B1 O3 N3 Co1 -7.4(5) no
B1 O3 N3 C15 161.3(4) no
N3 O3 B1 O1 -59.8(6) no
N3 O3 B1 O2 64.5(5) no
N3 O3 B1 C22 -178.4(4) no
N4 O4 B2 O5 61.1(6) no
N4 O4 B2 O6 -63.7(5) no
N4 O4 B2 C51 175.6(4) no
B2 O4 N4 Co1 -3.3(5) no
B2 O4 N4 C30 163.2(4) no
N5 O5 B2 O6 63.2(6) no
N5 O5 B2 C51 -179.4(4) no
B2 O5 N5 C37 167.2(4) no
N5 O5 B2 O4 -60.8(6) no
B2 O5 N5 Co1 -4.5(6) no
B2 O6 N6 Co1 0.0(5) no
B2 O6 N6 C44 168.0(4) no
N6 O6 B2 C51 -171.5(4) no
N6 O6 B2 O4 67.5(5) no
N6 O6 B2 O5 -58.3(5) no
Co101 N101 C101 C102 177.6(3) no
Co101 N101 C101 C130 -0.6(5) no
O101 N101 C101 C102 -3.7(6) no
O101 N101 C101 C130 178.1(4) no
O102 N102 C108 C109 -0.1(7) no
O102 N102 C108 C137 -179.6(4) no
Co101 N102 C108 C109 179.4(3) no
Co101 N102 C108 C137 -0.2(5) no
O103 N103 C115 C116 -2.8(7) no
Co101 N103 C115 C116 178.6(4) no
Co101 N103 C115 C144 -0.8(5) no
O103 N103 C115 C144 177.8(4) no
O104 N104 C130 C101 178.1(4) no
O104 N104 C130 C131 -3.2(6) no
Co101 N104 C130 C101 -4.5(5) no
Co101 N104 C130 C131 174.2(3) no
Co101 N105 C137 C108 0.7(5) no
Co101 N105 C137 C138 -179.7(3) no
O105 N105 C137 C108 -178.6(4) no
O105 N105 C137 C138 1.0(7) no
Co101 N106 C144 C145 -175.3(3) no
Co101 N106 C144 C115 2.4(5) no
O106 N106 C144 C115 -180.0(3) no
O106 N106 C144 C145 2.3(6) no
Co1 N1 C1 C2 164.0(3) no
O1 N1 C1 C2 -2.6(6) no
O1 N1 C1 C30 -177.5(4) no
Co1 N1 C1 C30 -11.0(5) no
O2 N2 C8 C9 5.4(7) no
O2 N2 C8 C37 -175.9(4) no
Co1 N2 C8 C9 175.1(4) no
Co1 N2 C8 C37 -6.2(5) no
Co1 N3 C15 C16 172.2(3) no
Co1 N3 C15 C44 -6.2(5) no
O3 N3 C15 C16 3.3(7) no
O3 N3 C15 C44 -175.1(4) no
O4 N4 C30 C1 -176.4(4) no
O4 N4 C30 C31 0.5(7) no
Co1 N4 C30 C31 167.5(4) no
Co1 N4 C30 C1 -9.4(5) no
Co1 N5 C37 C38 178.7(3) no
O5 N5 C37 C8 -175.3(4) no
Co1 N5 C37 C8 -3.3(5) no
O5 N5 C37 C38 6.8(6) no
Co1 N6 C44 C45 171.8(3) no
O6 N6 C44 C15 -175.4(3) no
Co1 N6 C44 C15 -7.0(5) no
O6 N6 C44 C45 3.4(6) no
N101 C101 C102 C107 -50.5(7) no
C130 C101 C102 C103 -49.2(7) no
N101 C101 C102 C103 132.9(5) no
N101 C101 C130 N104 3.1(5) no
N101 C101 C130 C131 -175.6(4) no
C130 C101 C102 C107 127.5(5) no
C102 C101 C130 C131 6.2(6) no
C102 C101 C130 N104 -175.1(4) no
C101 C102 C103 C104 176.0(6) no
C107 C102 C103 C104 -0.6(9) no
C103 C102 C107 C106 1.3(9) no
C101 C102 C107 C106 -175.4(6) no
C102 C103 C104 C105 0.0(11) no
C103 C104 C105 C106 -0.1(12) no
C104 C105 C106 C107 0.8(13) no
C105 C106 C107 C102 -1.4(11) no
N102 C108 C109 C110 83.6(7) no
N102 C108 C109 C114 -92.1(7) no
C137 C108 C109 C114 87.3(7) no
N102 C108 C137 N105 -0.4(6) no
C137 C108 C109 C110 -96.9(6) no
C109 C108 C137 N105 -179.9(4) no
C109 C108 C137 C138 0.6(7) no
N102 C108 C137 C138 -179.9(4) no
C108 C109 C110 C111 -176.9(6) no
C108 C109 C114 C113 175.0(6) no
C110 C109 C114 C113 -0.9(10) no
C114 C109 C110 C111 -1.0(10) no
C109 C110 C111 C112 2.4(11) no
C110 C111 C112 C113 -1.7(12) no
C111 C112 C113 C114 -0.4(12) no
C112 C113 C114 C109 1.7(12) no
N103 C115 C116 C117 -53.7(7) no
N103 C115 C116 C121 129.7(5) no
C144 C115 C116 C121 -50.9(6) no
N103 C115 C144 N106 -1.0(5) no
C144 C115 C116 C117 125.7(5) no
C116 C115 C144 N106 179.6(4) no
C116 C115 C144 C145 -2.6(7) no
N103 C115 C144 C145 176.8(4) no
C115 C116 C117 C118 -176.2(5) no
C115 C116 C121 C120 175.7(5) no
C117 C116 C121 C120 -1.0(8) no
C121 C116 C117 C118 0.4(8) no
C116 C117 C118 C119 0.4(9) no
C117 C118 C119 C120 -0.6(9) no
C118 C119 C120 C121 0.0(9) no
C119 C120 C121 C116 0.8(9) no
S101 C122 C123 C124 0.8(6) no
S101 C122 B101 O101 89.0(4) no
S101 C122 B101 O102 -31.9(6) no
B101 C122 C123 C124 -179.7(5) no
C123 C122 B101 O101 -90.4(5) no
C123 C122 B101 O102 148.8(5) no
C123 C122 B101 O103 28.6(6) no
S101 C122 B101 O103 -152.0(3) no
C122 C123 C124 C125 -0.3(7) no
C123 C124 C125 S101 -0.3(6) no
C123 C124 C125 C126 -176.3(5) no
S101 C125 C126 C127 22.9(8) no
C124 C125 C126 S102 19.9(8) no
C124 C125 C126 C127 -161.6(6) no
S101 C125 C126 S102 -155.7(3) no
C125 C126 C127 C128 -177.5(6) no
S102 C126 C127 C128 1.2(7) no
C126 C127 C128 C129 -0.6(8) no
C127 C128 C129 S102 -0.3(7) no
N104 C130 C131 C132 -63.6(7) no
N104 C130 C131 C136 118.9(6) no
C101 C130 C131 C136 -62.6(7) no
C101 C130 C131 C132 114.9(5) no
C130 C131 C132 C133 -176.3(5) no
C136 C131 C132 C133 1.3(9) no
C132 C131 C136 C135 -1.8(9) no
C130 C131 C136 C135 175.7(5) no
C131 C132 C133 C134 -0.2(9) no
C132 C133 C134 C135 -0.4(9) no
C133 C134 C135 C136 -0.1(10) no
C134 C135 C136 C131 1.2(9) no
N105 C137 C138 C139 -123.4(6) no
N105 C137 C138 C143 56.8(7) no
C108 C137 C138 C143 -123.7(5) no
C108 C137 C138 C139 56.0(7) no
C137 C138 C139 C140 177.0(5) no
C137 C138 C143 C142 -178.9(6) no
C139 C138 C143 C142 1.3(9) no
C143 C138 C139 C140 -3.2(9) no
C138 C139 C140 C141 3.3(10) no
C139 C140 C141 C142 -1.4(10) no
C140 C141 C142 C143 -0.5(11) no
C141 C142 C143 C138 0.5(10) no
N106 C144 C145 C150 -47.1(7) no
C115 C144 C145 C146 -43.5(6) no
C115 C144 C145 C150 135.5(5) no
N106 C144 C145 C146 134.0(5) no
C144 C145 C146 C147 178.7(5) no
C150 C145 C146 C147 -0.3(8) no
C146 C145 C150 C149 0.6(8) no
C144 C145 C150 C149 -178.4(5) no
C145 C146 C147 C148 0.1(9) no
C146 C147 C148 C149 -0.3(9) no
C147 C148 C149 C150 0.6(9) no
C148 C149 C150 C145 -0.7(9) no
S103 C151 C152 C153 0.3(6) no
S103 C151 B102 O104 161.9(3) no
S103 C151 B102 O105 -77.1(5) no
B102 C151 C152 C153 177.9(5) no
C152 C151 B102 O104 -15.3(7) no
C152 C151 B102 O105 105.7(6) no
C152 C151 B102 O106 -133.5(5) no
S103 C151 B102 O106 43.7(5) no
C151 C152 C153 C154 -0.5(8) no
C152 C153 C154 C155 179.8(5) no
C152 C153 C154 S103 0.5(6) no
S103 C154 C155 S104 19.2(6) no
C153 C154 C155 S104 -160.0(5) no
C153 C154 C155 C156 14.5(10) no
S103 C154 C155 C156 -166.2(6) no
S104 C155 C156 C157 -2.1(8) no
C154 C155 C156 C157 -177.4(6) no
C155 C156 C157 C158 2.1(10) no
C156 C157 C158 S104 -1.0(9) no
N1 C1 C2 C3 -128.0(5) no
N1 C1 C2 C7 51.4(6) no
C30 C1 C2 C3 46.5(6) no
C30 C1 C2 C7 -134.1(4) no
N1 C1 C30 N4 12.8(5) no
N1 C1 C30 C31 -164.2(4) no
C2 C1 C30 N4 -162.3(4) no
C2 C1 C30 C31 20.7(6) no
C1 C2 C3 C4 179.2(5) no
C7 C2 C3 C4 -0.3(8) no
C1 C2 C7 C6 178.6(4) no
C3 C2 C7 C6 -2.0(7) no
C2 C3 C4 C5 2.1(9) no
C3 C4 C5 C6 -1.7(9) no
C4 C5 C6 C7 -0.5(9) no
C5 C6 C7 C2 2.4(8) no
N2 C8 C9 C10 43.7(8) no
N2 C8 C9 C14 -137.9(6) no
C37 C8 C9 C10 -134.9(6) no
C37 C8 C9 C14 43.6(7) no
N2 C8 C37 N5 5.9(5) no
N2 C8 C37 C38 -176.2(4) no
C9 C8 C37 N5 -175.5(4) no
C9 C8 C37 C38 2.5(7) no
C8 C9 C10 C11 177.7(5) no
C14 C9 C10 C11 -0.8(9) no
C8 C9 C14 C13 -176.8(5) no
C10 C9 C14 C13 1.7(9) no
C9 C10 C11 C12 -0.5(9) no
C10 C11 C12 C13 0.9(9) no
C11 C12 C13 C14 0.0(9) no
C12 C13 C14 C9 -1.3(9) no
N3 C15 C16 C17 47.1(8) no
N3 C15 C16 C21 -133.6(6) no
C44 C15 C16 C17 -134.7(5) no
C44 C15 C16 C21 44.6(8) no
N3 C15 C44 N6 8.2(5) no
N3 C15 C44 C45 -170.6(4) no
C16 C15 C44 N6 -170.2(4) no
C16 C15 C44 C45 11.0(7) no
C15 C16 C17 C18 179.9(5) no
C21 C16 C17 C18 0.6(9) no
C15 C16 C21 C20 179.9(5) no
C17 C16 C21 C20 -0.9(9) no
C16 C17 C18 C19 -0.5(9) no
C17 C18 C19 C20 0.7(9) no
C18 C19 C20 C21 -1.0(9) no
C19 C20 C21 C16 1.1(9) no
S1 C22 C23 C24 -1.9(6) no
B1 C22 C23 C24 -178.5(5) no
S1 C22 B1 O1 71.1(5) no
S1 C22 B1 O2 -47.6(5) no
S1 C22 B1 O3 -167.8(3) no
C23 C22 B1 O1 -112.7(6) no
C23 C22 B1 O2 128.6(6) no
C23 C22 B1 O3 8.5(8) no
C22 C23 C24 C25 1.5(8) no
C23 C24 C25 S1 -0.4(6) no
C23 C24 C25 C26 -179.2(6) no
S1 C25 C26 S2 -153.7(3) no
S1 C25 C26 C27 21.3(8) no
C24 C25 C26 S2 25.0(8) no
C24 C25 C26 C27 -160.0(6) no
S2 C26 C27 C28 -2.8(6) no
C25 C26 C27 C28 -178.2(6) no
C26 C27 C28 C29 1.6(7) no
C27 C28 C29 S2 0.3(7) no
N4 C30 C31 C32 49.1(7) no
N4 C30 C31 C36 -133.0(6) no
C1 C30 C31 C32 -134.3(5) no
C1 C30 C31 C36 43.6(7) no
C30 C31 C32 C33 177.9(5) no
C36 C31 C32 C33 0.1(9) no
C30 C31 C36 C35 -178.5(5) no
C32 C31 C36 C35 -0.6(9) no
C31 C32 C33 C34 0.0(9) no
C32 C33 C34 C35 0.5(9) no
C33 C34 C35 C36 -1.0(9) no
C34 C35 C36 C31 1.1(9) no
N5 C37 C38 C39 -135.7(5) no
N5 C37 C38 C43 47.1(6) no
C8 C37 C38 C39 46.6(6) no
C8 C37 C38 C43 -130.6(5) no
C37 C38 C39 C40 -176.5(5) no
C43 C38 C39 C40 0.7(8) no
C37 C38 C43 C42 177.9(5) no
C39 C38 C43 C42 0.7(8) no
C38 C39 C40 C41 -0.4(9) no
C39 C40 C41 C42 -1.3(9) no
C40 C41 C42 C43 2.7(9) no
C41 C42 C43 C38 -2.4(9) no
N6 C44 C45 C46 -132.8(6) no
N6 C44 C45 C50 49.2(8) no
C15 C44 C45 C46 46.0(8) no
C15 C44 C45 C50 -132.1(6) no
C44 C45 C46 C47 -178.1(6) no
C50 C45 C46 C47 0.0(10) no
C44 C45 C50 C49 176.2(6) no
C46 C45 C50 C49 -1.8(10) no
C45 C46 C47 C48 1.0(11) no
C46 C47 C48 C49 -0.2(12) no
C47 C48 C49 C50 -1.7(12) no
C48 C49 C50 C45 2.7(10) no
S3 C51 C52 C53 0.4(7) no
B2 C51 C52 C53 -177.7(5) no
S3 C51 B2 O4 54.8(6) no
S3 C51 B2 O5 175.6(3) no
S3 C51 B2 O6 -66.0(5) no
C52 C51 B2 O4 -127.4(6) no
C52 C51 B2 O5 -6.6(7) no
C52 C51 B2 O6 111.8(6) no
C51 C52 C53 C54 0.0(9) no
C52 C53 C54 S3 -0.5(7) no
C52 C53 C54 C55 178.8(5) no
S3 C54 C55 S4 155.4(3) no
S3 C54 C55 C56 -22.6(9) no
C53 C54 C55 S4 -23.8(8) no
C53 C54 C55 C56 158.2(7) no
S4 C55 C56 C57 -0.5(7) no
C54 C55 C56 C57 177.7(6) no
C55 C56 C57 C58 0.8(9) no
C56 C57 C58 S4 -0.7(8) no
